data_7014751
loop_
_publ_author_name
'Noro, Shin-Ichiro'
'Ohba, Tomonori'
'Fukuhara, Katsuo'
'Takahashi, Yukiko'
'Akutagawa, Tomoyuki'
'Nakamura, Takayoshi'

_publ_section_title
;
 Diverse structures and adsorption properties of quasi-Werner-type
 copper(ii) complexes with flexible and polar axial bonds.
;
_journal_issue 10
_journal_name_full 'Dalton transactions (Cambridge, England : 2003)'
_journal_page_first 2268
_journal_page_last 2274
_journal_paper_doi 10.1039/c0dt01129k
_journal_volume 40
_journal_year 2011
_chemical_formula_moiety 'C66 H92 Cu2 F24 N8 O4.50 P4 '
_chemical_formula_sum 'C66 H92 Cu2 F24 N8 O4.5 P4'
_chemical_formula_weight 1776.45
_space_group_IT_number 14
_symmetry_cell_setting monoclinic
_symmetry_Int_Tables_number 14
_symmetry_space_group_name_Hall '-P 2ybc'
_symmetry_space_group_name_H-M 'P 1 21/c 1'
_cell_angle_alpha 90.0000
_cell_angle_beta 102.2421(19)
_cell_angle_gamma 90.0000
_cell_formula_units_Z 4
_cell_length_a 15.9844(10)
_cell_length_b 15.7733(13)
_cell_length_c 33.098(3)
_cell_measurement_reflns_used 30053
_cell_measurement_temperature 173.1
_cell_measurement_theta_max 27.5
_cell_measurement_theta_min 3.0
_cell_volume 8155.1(11)
_computing_cell_refinement PROCESS-AUTO
_computing_data_collection PROCESS-AUTO
_computing_data_reduction CrystalStructure
_computing_publication_material 'CrystalStructure 3.8'
_computing_structure_refinement CRYSTALS
_computing_structure_solution SIR2004
_diffrn_ambient_temperature 173.1
_diffrn_detector_area_resol_mean 10.00
_diffrn_measured_fraction_theta_full 0.993
_diffrn_measured_fraction_theta_max 0.993
_diffrn_measurement_device_type 'Rigaku RAXIS-RAPID'
_diffrn_measurement_method \w
_diffrn_radiation_type 'Mo K\a'
_diffrn_radiation_wavelength 0.71075
_diffrn_reflns_av_R_equivalents 0.100
_diffrn_reflns_limit_h_max 20
_diffrn_reflns_limit_h_min -20
_diffrn_reflns_limit_k_max 18
_diffrn_reflns_limit_k_min -20
_diffrn_reflns_limit_l_max 42
_diffrn_reflns_limit_l_min -42
_diffrn_reflns_number 75460
_diffrn_reflns_theta_full 27.48
_diffrn_reflns_theta_max 27.48
_exptl_absorpt_coefficient_mu 0.704
_exptl_absorpt_correction_type none
_exptl_crystal_colour purple
_exptl_crystal_density_diffrn 1.447
_exptl_crystal_density_method 'not measured'
_exptl_crystal_description prism
_exptl_crystal_F_000 3656.00
_exptl_crystal_size_max 0.10
_exptl_crystal_size_mid 0.10
_exptl_crystal_size_min 0.10
_refine_diff_density_max 3.90
_refine_diff_density_min -3.29
_refine_ls_extinction_method none
_refine_ls_goodness_of_fit_ref 1.041
_refine_ls_hydrogen_treatment refall
_refine_ls_number_parameters 985
_refine_ls_number_reflns 34507
_refine_ls_R_factor_gt 0.0998
_refine_ls_shift/su_max 0.0000
_refine_ls_structure_factor_coef Fsqd
_refine_ls_weighting_details
;
Chebychev polynomial with 3 parameters (Carruthers & Watkin, 1979)
750.6750 1030.6100 293.8350
;
_refine_ls_weighting_scheme calc
_refine_ls_wR_factor_ref 0.1633
_reflns_number_gt 34037
_reflns_number_total 18593
_reflns_threshold_expression F^2^>2.0\s(F^2^)
_cod_data_source_file C0DT01129K.TXT
_cod_data_source_block '_080613test'
_cod_original_cell_volume 8155.2(11)
_cod_original_formula_sum 'C66 H92 Cu2 F24 N8 O4.50 P4 '
_cod_database_code 7014751

loop_
_symmetry_equiv_pos_site_id
_symmetry_equiv_pos_as_xyz
1 +X,+Y,+Z
2 -X,1/2+Y,1/2-Z
3 -X,-Y,-Z
4 +X,1/2-Y,1/2+Z

loop_
_atom_site_label
_atom_site_type_symbol
_atom_site_fract_x
_atom_site_fract_y
_atom_site_fract_z
_atom_site_U_iso_or_equiv
_atom_site_adp_type
_atom_site_occupancy
_atom_site_symmetry_multiplicity
_atom_site_calc_flag
_atom_site_refinement_flags
_atom_site_disorder_assembly
_atom_site_disorder_group
Cu(1) Cu 0.44903(3) 0.29695(3) 0.128250(10) 0.03061(13) Uani 1.00 1 d . . .
Cu(2) Cu 0.04399(3) 0.21013(3) -0.132550(10) 0.02712(12) Uani 1.00 1 d . . .
P(1) P 0.49387(7) 0.29965(9) 0.25939(3) 0.0416(3) Uani 1.00 1 d . . .
P(2) P 0.37001(7) 0.28729(11) -0.00058(4) 0.0527(4) Uani 1.00 1 d . . .
P(3) P -0.00488(7) 0.20212(9) -0.26404(3) 0.0395(3) Uani 1.00 1 d . . .
P(4) P -0.14881(8) 0.12909(9) 0.00496(4) 0.0483(3) Uani 1.00 1 d . . .
F(1) F 0.47674(13) 0.29719(16) 0.20959(6) 0.0396(6) Uani 1.00 1 d . . .
F(2) F 0.5110(2) 0.3027(2) 0.30847(8) 0.0874(11) Uani 1.00 1 d . . .
F(3) F 0.5174(2) 0.3971(2) 0.25814(9) 0.0752(10) Uani 1.00 1 d . . .
F(4) F 0.4700(2) 0.2017(2) 0.25972(9) 0.0762(10) Uani 1.00 1 d . . .
F(5) F 0.39681(16) 0.3240(2) 0.25634(9) 0.0674(10) Uani 1.00 1 d . . .
F(6) F 0.59092(16) 0.2755(2) 0.26093(9) 0.0837(11) Uani 1.00 1 d . . .
F(7) F 0.40887(16) 0.29867(19) 0.04800(7) 0.0556(8) Uani 1.00 1 d . . .
F(8) F 0.3310(2) 0.2747(3) -0.04835(9) 0.1370(18) Uani 1.00 1 d . . .
F(9) F 0.28195(19) 0.2805(3) 0.00956(12) 0.1388(18) Uani 1.00 1 d . . .
F(10) F 0.4592(2) 0.2806(4) -0.00968(13) 0.159(2) Uani 1.00 1 d . . .
F(11) F 0.3788(4) 0.1869(3) 0.00774(14) 0.155(2) Uani 1.00 1 d . . .
F(12) F 0.3671(5) 0.3808(3) -0.00670(17) 0.213(3) Uani 1.00 1 d . . .
F(13) F 0.01573(13) 0.21041(17) -0.21443(6) 0.0408(6) Uani 1.00 1 d . . .
F(14) F -0.0257(2) 0.1925(2) -0.31292(8) 0.0834(11) Uani 1.00 1 d . . .
F(15) F 0.0232(2) 0.2971(2) -0.26709(10) 0.0850(11) Uani 1.00 1 d . . .
F(16) F -0.0317(2) 0.1066(2) -0.25939(10) 0.0828(11) Uani 1.00 1 d . . .
F(17) F -0.09963(17) 0.2312(2) -0.26535(9) 0.0789(11) Uani 1.00 1 d . . .
F(18) F 0.09108(18) 0.1736(2) -0.26161(9) 0.0786(11) Uani 1.00 1 d . . .
F(19) F -0.1113(2) 0.1895(2) -0.02441(11) 0.1078(15) Uani 1.00 1 d . . .
F(20) F -0.1800(4) 0.0673(3) 0.03580(15) 0.169(2) Uani 1.00 1 d . . .
F(21) F -0.1932(2) 0.0706(2) -0.03092(12) 0.1155(15) Uani 1.00 1 d . . .
F(22) F -0.0950(3) 0.1825(3) 0.04211(12) 0.1366(18) Uani 1.00 1 d . . .
F(23) F -0.0670(2) 0.0716(3) 0.00498(18) 0.1395(19) Uani 1.00 1 d . . .
F(24) F -0.2245(2) 0.1840(3) 0.0064(2) 0.189(2) Uani 1.00 1 d . . .
O(1) O 0.08052(16) 0.23047(19) -0.05647(9) 0.0385(8) Uani 1.00 1 d . . .
O(2) O 0.2091(3) 0.5646(4) 0.0235(2) 0.137(2) Uiso 1.00 1 d . . .
O(3) O 0.2504(3) 0.1199(4) 0.1966(2) 0.1360(19) Uiso 1.00 1 d . . .
O(4) O 0.8424(4) 0.0666(5) 0.2978(2) 0.075(2) Uiso 0.50 1 d P . .
O(5) O 0.6791(8) 0.0782(9) 0.2178(4) 0.152(4) Uiso 0.50 1 d P . .
O(6) O 0.4443(5) 0.9611(6) -0.0423(3) 0.099(2) Uiso 0.50 1 d P . .
N(1) N 0.49482(19) 0.4161(2) 0.12736(10) 0.0327(9) Uani 1.00 1 d . . .
N(2) N 0.5667(2) 0.2523(2) 0.12861(10) 0.0349(9) Uani 1.00 1 d . . .
N(3) N 0.40572(19) 0.1774(2) 0.12907(10) 0.0313(9) Uani 1.00 1 d . . .
N(4) N 0.3323(2) 0.3431(2) 0.12822(10) 0.0321(9) Uani 1.00 1 d . . .
N(5) N 0.15924(19) 0.1583(2) -0.13320(10) 0.0310(9) Uani 1.00 1 d . . .
N(6) N 0.09320(18) 0.3258(2) -0.13638(10) 0.0307(9) Uani 1.00 1 d . . .
N(7) N -0.07475(18) 0.2569(2) -0.13658(10) 0.0292(9) Uani 1.00 1 d . . .
N(8) N -0.00448(19) 0.0930(2) -0.13185(10) 0.0289(9) Uani 1.00 1 d . . .
C(1) C 0.5212(2) 0.4480(2) 0.09441(12) 0.0362(12) Uani 1.00 1 d . . .
C(2) C 0.5474(2) 0.5302(3) 0.09273(14) 0.0409(13) Uani 1.00 1 d . . .
C(3) C 0.5491(2) 0.5850(3) 0.12570(14) 0.0393(13) Uani 1.00 1 d . . .
C(4) C 0.5228(2) 0.5506(3) 0.15918(14) 0.0417(14) Uani 1.00 1 d . . .
C(5) C 0.4960(2) 0.4687(2) 0.15955(13) 0.0376(13) Uani 1.00 1 d . . .
C(6) C 0.5764(3) 0.6767(3) 0.12467(18) 0.0621(18) Uani 1.00 1 d . . .
C(7) C 0.6307(2) 0.2635(2) 0.16192(12) 0.0342(12) Uani 1.00 1 d . . .
C(8) C 0.7130(2) 0.2358(2) 0.16325(12) 0.0342(11) Uani 1.00 1 d . . .
C(9) C 0.7334(2) 0.1970(2) 0.12888(12) 0.0343(11) Uani 1.00 1 d . . .
C(10) C 0.6676(2) 0.1861(3) 0.09517(13) 0.0427(13) Uani 1.00 1 d . . .
C(11) C 0.5857(2) 0.2129(3) 0.09556(12) 0.0400(12) Uani 1.00 1 d . . .
C(12) C 0.8237(2) 0.1676(3) 0.12956(15) 0.0547(16) Uani 1.00 1 d . . .
C(13) C 0.4401(2) 0.1227(2) 0.15941(12) 0.0343(11) Uani 1.00 1 d . . .
C(14) C 0.4145(2) 0.0396(2) 0.15959(13) 0.0385(12) Uani 1.00 1 d . . .
C(15) C 0.3497(2) 0.0083(2) 0.12834(13) 0.0374(12) Uani 1.00 1 d . . .
C(16) C 0.3154(2) 0.0659(3) 0.09727(13) 0.0428(13) Uani 1.00 1 d . . .
C(17) C 0.3424(2) 0.1481(2) 0.09871(12) 0.0331(11) Uani 1.00 1 d . . .
C(18) C 0.3213(3) -0.0818(3) 0.12706(18) 0.0690(18) Uani 1.00 1 d . . .
C(19) C 0.2872(2) 0.3170(2) 0.15641(13) 0.0360(12) Uani 1.00 1 d . . .
C(20) C 0.2075(2) 0.3482(2) 0.15673(13) 0.0383(12) Uani 1.00 1 d . . .
C(21) C 0.1678(2) 0.4061(2) 0.12779(13) 0.0368(12) Uani 1.00 1 d . . .
C(22) C 0.2146(2) 0.4333(2) 0.09892(14) 0.0431(13) Uani 1.00 1 d . . .
C(23) C 0.2947(2) 0.4006(2) 0.10021(13) 0.0347(12) Uani 1.00 1 d . . .
C(24) C 0.0795(3) 0.4405(4) 0.12720(18) 0.071(2) Uani 1.00 1 d . . .
C(25) C 0.1945(2) 0.1009(3) -0.10470(14) 0.0417(13) Uani 1.00 1 d . . .
C(26) C 0.2745(2) 0.0639(3) -0.10428(14) 0.0481(14) Uani 1.00 1 d . . .
C(27) C 0.3187(2) 0.0868(3) -0.13528(15) 0.0461(14) Uani 1.00 1 d . . .
C(28) C 0.2813(2) 0.1459(3) -0.16386(14) 0.0444(14) Uani 1.00 1 d . . .
C(29) C 0.2028(2) 0.1799(2) -0.16221(12) 0.0329(11) Uani 1.00 1 d . . .
C(30) C 0.4050(3) 0.0469(4) -0.13557(18) 0.079(2) Uani 1.00 1 d . . .
C(31) C 0.1669(2) 0.3497(2) -0.10986(12) 0.0323(11) Uani 1.00 1 d . . .
C(32) C 0.2041(2) 0.4261(2) -0.11255(13) 0.0378(12) Uani 1.00 1 d . . .
C(33) C 0.1684(2) 0.4853(2) -0.14295(13) 0.0371(12) Uani 1.00 1 d . . .
C(34) C 0.0929(2) 0.4609(2) -0.16853(13) 0.0378(12) Uani 1.00 1 d . . .
C(35) C 0.0563(2) 0.3839(2) -0.16493(12) 0.0327(11) Uani 1.00 1 d . . .
C(36) C 0.2111(3) 0.5686(3) -0.14633(17) 0.0636(17) Uani 1.00 1 d . . .
C(37) C -0.0927(2) 0.3022(3) -0.10539(14) 0.0470(13) Uani 1.00 1 d . . .
C(38) C -0.1734(2) 0.3266(3) -0.10310(15) 0.0518(15) Uani 1.00 1 d . . .
C(39) C -0.2419(2) 0.3046(3) -0.13477(16) 0.0454(14) Uani 1.00 1 d . . .
C(40) C -0.2231(2) 0.2608(3) -0.16704(15) 0.0471(14) Uani 1.00 1 d . . .
C(41) C -0.1396(2) 0.2363(3) -0.16736(13) 0.0407(12) Uani 1.00 1 d . . .
C(42) C -0.3330(3) 0.3285(4) -0.1327(2) 0.078(2) Uani 1.00 1 d . . .
C(43) C -0.0418(2) 0.0684(2) -0.10084(13) 0.0352(12) Uani 1.00 1 d . . .
C(44) C -0.0672(2) -0.0135(2) -0.09681(12) 0.0370(12) Uani 1.00 1 d . . .
C(45) C -0.0572(2) -0.0749(2) -0.12514(13) 0.0349(12) Uani 1.00 1 d . . .
C(46) C -0.0218(2) -0.0493(2) -0.15786(13) 0.0361(12) Uani 1.00 1 d . . .
C(47) C 0.0044(2) 0.0337(2) -0.15967(12) 0.0337(12) Uani 1.00 1 d . . .
C(48) C -0.0833(3) -0.1654(3) -0.12122(18) 0.0612(17) Uani 1.00 1 d . . .
C(49) C 0.1243(3) 0.1356(3) -0.00048(16) 0.0638(17) Uani 1.00 1 d . . .
C(50) C 0.0966(2) 0.2203(2) -0.01920(11) 0.0326(11) Uani 1.00 1 d . . .
C(51) C 0.0863(2) 0.2896(3) 0.00938(14) 0.0480(13) Uani 1.00 1 d . . .
C(52) C 0.0768(3) 0.3758(3) -0.00832(17) 0.075(2) Uani 1.00 1 d . . .
C(53) C 0.1287(4) 0.6024(5) -0.0450(2) 0.105(2) Uiso 1.00 1 d . . .
C(54) C 0.2059(5) 0.5950(6) -0.0132(3) 0.127(2) Uiso 1.00 1 d . . .
C(55) C 0.2828(5) 0.6104(6) -0.0192(2) 0.125(2) Uiso 1.00 1 d . . .
C(56) C 0.3654(6) 0.6068(7) 0.0113(3) 0.166(3) Uiso 1.00 1 d . . .
C(57) C 0.2511(5) 0.1593(6) 0.2658(2) 0.133(3) Uiso 1.00 1 d . . .
C(58) C 0.2450(5) 0.1057(6) 0.2342(2) 0.113(2) Uiso 1.00 1 d . . .
C(59) C 0.2733(9) 0.0140(9) 0.2563(4) 0.233(6) Uiso 1.00 1 d . . .
C(60) C 0.2410(6) -0.0498(7) 0.2289(3) 0.156(3) Uiso 1.00 1 d . . .
C(61) C 0.8595(4) 0.0400(5) 0.2330(2) 0.099(2) Uiso 1.00 1 d . . .
C(62) C 0.8056(4) 0.0403(4) 0.2635(2) 0.0875(19) Uiso 1.00 1 d . . .
C(63) C 0.7140(6) 0.0331(6) 0.2494(3) 0.132(3) Uiso 1.00 1 d . . .
C(64) C 0.6531(5) 0.0411(6) 0.2742(2) 0.139(3) Uiso 1.00 1 d . . .
C(65) C 0.4327(5) 0.9211(6) 0.0254(2) 0.135(3) Uiso 1.00 1 d . . .
C(66) C 0.4640(5) 0.9740(6) -0.0055(3) 0.136(3) Uiso 1.00 1 d . . .
H(1) H 0.5214 0.4118 0.0715 0.044 Uiso 1.00 1 c R . .
H(2) H 0.5647 0.5501 0.0687 0.049 Uiso 1.00 1 c R . .
H(3) H 0.5238 0.5849 0.1829 0.052 Uiso 1.00 1 c R . .
H(4) H 0.4778 0.4481 0.1833 0.046 Uiso 1.00 1 c R . .
H(5) H 0.6364 0.6806 0.1351 0.077 Uiso 1.00 1 c R . .
H(6) H 0.5474 0.7104 0.1412 0.077 Uiso 1.00 1 c R . .
H(7) H 0.5631 0.6966 0.0969 0.077 Uiso 1.00 1 c R . .
H(8) H 0.6191 0.2924 0.1853 0.042 Uiso 1.00 1 c R . .
H(9) H 0.7557 0.2420 0.1879 0.040 Uiso 1.00 1 c R . .
H(10) H 0.6793 0.1593 0.0713 0.051 Uiso 1.00 1 c R . .
H(11) H 0.5415 0.2024 0.0719 0.046 Uiso 1.00 1 c R . .
H(12) H 0.8552 0.2123 0.1205 0.065 Uiso 1.00 1 c R . .
H(13) H 0.8221 0.1203 0.1117 0.065 Uiso 1.00 1 c R . .
H(14) H 0.8506 0.1517 0.1569 0.065 Uiso 1.00 1 c R . .
H(15) H 0.4830 0.1429 0.1817 0.040 Uiso 1.00 1 c R . .
H(16) H 0.4412 0.0032 0.1814 0.046 Uiso 1.00 1 c R . .
H(17) H 0.2720 0.0477 0.0747 0.049 Uiso 1.00 1 c R . .
H(18) H 0.3161 0.1860 0.0775 0.039 Uiso 1.00 1 c R . .
H(19) H 0.3546 -0.1157 0.1127 0.080 Uiso 1.00 1 c R . .
H(20) H 0.2627 -0.0853 0.1136 0.080 Uiso 1.00 1 c R . .
H(21) H 0.3283 -0.1017 0.1547 0.080 Uiso 1.00 1 c R . .
H(22) H 0.3114 0.2758 0.1764 0.042 Uiso 1.00 1 c R . .
H(23) H 0.1782 0.3297 0.1773 0.046 Uiso 1.00 1 c R . .
H(24) H 0.1908 0.4738 0.0784 0.050 Uiso 1.00 1 c R . .
H(25) H 0.3256 0.4198 0.0804 0.042 Uiso 1.00 1 c R . .
H(26) H 0.0379 0.4053 0.1104 0.087 Uiso 1.00 1 c R . .
H(27) H 0.0752 0.4964 0.1163 0.087 Uiso 1.00 1 c R . .
H(28) H 0.0697 0.4416 0.1545 0.087 Uiso 1.00 1 c R . .
H(29) H 0.1644 0.0852 -0.0840 0.051 Uiso 1.00 1 c R . .
H(30) H 0.2979 0.0235 -0.0837 0.057 Uiso 1.00 1 c R . .
H(31) H 0.3102 0.1637 -0.1847 0.053 Uiso 1.00 1 c R . .
H(32) H 0.1779 0.2202 -0.1826 0.039 Uiso 1.00 1 c R . .
H(33) H 0.4495 0.0800 -0.1194 0.096 Uiso 1.00 1 c R . .
H(34) H 0.4120 0.0451 -0.1634 0.096 Uiso 1.00 1 c R . .
H(35) H 0.4072 -0.0090 -0.1248 0.096 Uiso 1.00 1 c R . .
H(36) H 0.1925 0.3115 -0.0886 0.039 Uiso 1.00 1 c R . .
H(37) H 0.2563 0.4395 -0.0939 0.045 Uiso 1.00 1 c R . .
H(38) H 0.0663 0.4987 -0.1897 0.046 Uiso 1.00 1 c R . .
H(39) H 0.0031 0.3707 -0.1828 0.038 Uiso 1.00 1 c R . .
H(40) H 0.1920 0.6094 -0.1292 0.077 Uiso 1.00 1 c R . .
H(41) H 0.1973 0.5872 -0.1742 0.077 Uiso 1.00 1 c R . .
H(42) H 0.2713 0.5618 -0.1379 0.077 Uiso 1.00 1 c R . .
H(43) H -0.0464 0.3198 -0.0840 0.055 Uiso 1.00 1 c R . .
H(44) H -0.1833 0.3571 -0.0798 0.063 Uiso 1.00 1 c R . .
H(45) H -0.2679 0.2465 -0.1898 0.055 Uiso 1.00 1 c R . .
H(46) H -0.1285 0.2044 -0.1900 0.048 Uiso 1.00 1 c R . .
H(47) H -0.3575 0.2841 -0.1196 0.096 Uiso 1.00 1 c R . .
H(48) H -0.3665 0.3373 -0.1598 0.096 Uiso 1.00 1 c R . .
H(49) H -0.3318 0.3791 -0.1171 0.096 Uiso 1.00 1 c R . .
H(50) H -0.0502 0.1092 -0.0810 0.043 Uiso 1.00 1 c R . .
H(51) H -0.0917 -0.0280 -0.0740 0.045 Uiso 1.00 1 c R . .
H(52) H -0.0156 -0.0885 -0.1788 0.043 Uiso 1.00 1 c R . .
H(53) H 0.0299 0.0499 -0.1820 0.041 Uiso 1.00 1 c R . .
H(54) H -0.0363 -0.1964 -0.1058 0.074 Uiso 1.00 1 c R . .
H(55) H -0.1000 -0.1893 -0.1481 0.075 Uiso 1.00 1 c R . .
H(56) H -0.1300 -0.1680 -0.1076 0.074 Uiso 1.00 1 c R . .
H(57) H 0.0753 0.1043 0.0027 0.077 Uiso 1.00 1 c R . .
H(58) H 0.1615 0.1430 0.0258 0.077 Uiso 1.00 1 c R . .
H(59) H 0.1534 0.1056 -0.0182 0.077 Uiso 1.00 1 c R . .
H(60) H 0.0368 0.2773 0.0199 0.058 Uiso 1.00 1 c R . .
H(61) H 0.1352 0.2901 0.0315 0.058 Uiso 1.00 1 c R . .
H(62) H 0.1314 0.4018 -0.0054 0.088 Uiso 1.00 1 c R . .
H(63) H 0.0422 0.4087 0.0058 0.088 Uiso 1.00 1 c R . .
H(64) H 0.0501 0.3725 -0.0368 0.088 Uiso 1.00 1 c R . .
H(65) H 0.1200 0.5523 -0.0612 0.126 Uiso 1.00 1 c R . .
H(66) H 0.1363 0.6492 -0.0619 0.126 Uiso 1.00 1 c R . .
H(67) H 0.0803 0.6121 -0.0332 0.126 Uiso 1.00 1 c R . .
H(68) H 0.2877 0.5766 -0.0423 0.150 Uiso 1.00 1 c R . .
H(69) H 0.2802 0.6685 -0.0269 0.150 Uiso 1.00 1 c R . .
H(70) H 0.3787 0.6577 0.0266 0.199 Uiso 1.00 1 c R . .
H(71) H 0.4092 0.5948 -0.0033 0.199 Uiso 1.00 1 c R . .
H(72) H 0.3613 0.5614 0.0296 0.199 Uiso 1.00 1 c R . .
H(73) H 0.3088 0.1675 0.2800 0.160 Uiso 1.00 1 c R . .
H(74) H 0.2186 0.1384 0.2846 0.159 Uiso 1.00 1 c R . .
H(75) H 0.2278 0.2118 0.2547 0.159 Uiso 1.00 1 c R . .
H(76) H 0.3338 0.0105 0.2601 0.280 Uiso 1.00 1 c R . .
H(77) H 0.2573 0.0072 0.2822 0.280 Uiso 1.00 1 c R . .
H(78) H 0.1884 -0.0663 0.2355 0.187 Uiso 1.00 1 c R . .
H(79) H 0.2786 -0.0971 0.2318 0.187 Uiso 1.00 1 c R . .
H(80) H 0.2306 -0.0300 0.2011 0.187 Uiso 1.00 1 c R . .
H(81) H 0.8550 0.0932 0.2193 0.119 Uiso 1.00 1 c R . .
H(82) H 0.8418 -0.0037 0.2133 0.119 Uiso 1.00 1 c R . .
H(83) H 0.9172 0.0306 0.2468 0.119 Uiso 1.00 1 c R . .
H(84) H 0.6667 0.0888 0.2918 0.167 Uiso 1.00 1 c R . .
H(85) H 0.6566 -0.0090 0.2903 0.167 Uiso 1.00 1 c R . .
H(86) H 0.5966 0.0470 0.2581 0.167 Uiso 1.00 1 c R . .
H(87) H 0.3826 0.9463 0.0312 0.162 Uiso 1.00 1 c R . .
H(88) H 0.4761 0.9194 0.0499 0.162 Uiso 1.00 1 c R . .
H(89) H 0.4201 0.8650 0.0154 0.162 Uiso 1.00 1 c R . .

loop_
_atom_site_aniso_label
_atom_site_aniso_U_11
_atom_site_aniso_U_22
_atom_site_aniso_U_33
_atom_site_aniso_U_12
_atom_site_aniso_U_13
_atom_site_aniso_U_23
Cu(1) 0.0270(2) 0.0280(3) 0.0366(2) -0.0000(2) 0.00620(19) 0.0000(2)
Cu(2) 0.0263(2) 0.0219(2) 0.0329(2) 0.0005(2) 0.00579(18) 0.0025(2)
P(1) 0.0440(6) 0.0517(8) 0.0273(5) -0.0015(5) 0.0034(4) 0.0015(5)
P(2) 0.0385(6) 0.0847(11) 0.0328(6) 0.0004(6) 0.0029(4) 0.0124(7)
P(3) 0.0464(6) 0.0424(8) 0.0285(5) 0.0031(5) 0.0051(4) 0.0019(5)
P(4) 0.0581(7) 0.0459(8) 0.0446(7) -0.0088(6) 0.0192(5) -0.0096(6)
F(1) 0.0441(12) 0.0442(16) 0.0297(12) -0.0003(11) 0.0059(9) -0.0011(11)
F(2) 0.108(2) 0.122(3) 0.0275(14) -0.003(2) 0.0043(14) 0.0026(17)
F(3) 0.113(2) 0.054(2) 0.0547(19) -0.0289(18) 0.0086(16) -0.0122(15)
F(4) 0.114(2) 0.054(2) 0.0620(19) -0.0098(18) 0.0209(17) 0.0155(16)
F(5) 0.0554(16) 0.096(2) 0.0564(18) 0.0119(15) 0.0236(13) -0.0052(16)
F(6) 0.0447(15) 0.142(3) 0.0568(18) 0.0160(18) -0.0056(12) 0.006(2)
F(7) 0.0633(15) 0.062(2) 0.0379(14) -0.0103(14) 0.0031(11) -0.0009(14)
F(8) 0.096(2) 0.271(6) 0.0340(17) 0.023(3) -0.0078(16) 0.001(2)
F(9) 0.0427(17) 0.277(6) 0.090(2) -0.022(2) 0.0004(16) 0.021(3)
F(10) 0.061(2) 0.327(8) 0.091(2) 0.022(3) 0.0235(19) -0.018(3)
F(11) 0.275(6) 0.095(3) 0.091(3) 0.002(3) 0.026(3) -0.032(2)
F(12) 0.415(10) 0.082(3) 0.116(4) 0.012(4) 0.003(5) 0.054(3)
F(13) 0.0435(12) 0.0498(17) 0.0267(11) -0.0020(11) 0.0018(9) -0.0022(11)
F(14) 0.109(2) 0.112(3) 0.0246(14) 0.022(2) 0.0045(14) 0.0002(16)
F(15) 0.120(2) 0.052(2) 0.084(2) -0.0081(19) 0.0236(19) 0.0268(18)
F(16) 0.133(2) 0.052(2) 0.0555(19) -0.0335(19) 0.0023(17) -0.0132(16)
F(17) 0.0498(15) 0.126(3) 0.0556(17) 0.0258(17) -0.0003(12) 0.0165(19)
F(18) 0.0638(18) 0.114(3) 0.062(2) 0.0292(18) 0.0211(14) -0.0029(18)
F(19) 0.168(3) 0.086(3) 0.080(2) -0.018(2) 0.049(2) 0.014(2)
F(20) 0.314(6) 0.102(3) 0.131(3) -0.103(4) 0.141(4) -0.035(3)
F(21) 0.136(3) 0.112(3) 0.085(2) -0.029(2) -0.006(2) -0.041(2)
F(22) 0.190(4) 0.143(4) 0.080(2) -0.090(3) 0.038(2) -0.042(2)
F(23) 0.087(2) 0.101(3) 0.224(5) 0.022(2) 0.018(2) 0.027(3)
F(24) 0.097(3) 0.125(4) 0.367(8) 0.051(3) 0.099(4) -0.018(4)
O(1) 0.0371(14) 0.0380(19) 0.0386(17) -0.0010(12) 0.0036(11) 0.0052(13)
N(1) 0.0294(17) 0.031(2) 0.038(2) -0.0008(14) 0.0094(14) -0.0027(16)
N(2) 0.0362(18) 0.033(2) 0.0333(19) -0.0070(15) 0.0030(14) -0.0047(16)
N(3) 0.0373(18) 0.026(2) 0.0314(18) -0.0006(14) 0.0080(14) 0.0024(14)
N(4) 0.0346(17) 0.029(2) 0.0326(19) 0.0057(14) 0.0071(14) 0.0037(15)
N(5) 0.0280(17) 0.031(2) 0.0315(18) -0.0027(14) 0.0015(13) 0.0028(15)
N(6) 0.0243(16) 0.038(2) 0.0286(17) -0.0015(14) 0.0027(13) 0.0000(15)
N(7) 0.0300(16) 0.0250(19) 0.0324(18) -0.0013(14) 0.0061(13) -0.0022(15)
N(8) 0.0293(16) 0.027(2) 0.0305(18) -0.0031(14) 0.0068(13) 0.0026(15)
C(1) 0.037(2) 0.043(2) 0.030(2) -0.0100(19) 0.0097(17) -0.0021(19)
C(2) 0.039(2) 0.041(2) 0.043(2) -0.013(2) 0.0083(18) 0.001(2)
C(3) 0.026(2) 0.043(3) 0.050(2) -0.0031(18) 0.0104(18) -0.005(2)
C(4) 0.044(2) 0.038(3) 0.046(2) -0.005(2) 0.018(2) -0.008(2)
C(5) 0.039(2) 0.034(2) 0.042(2) -0.001(2) 0.0152(19) 0.007(2)
C(6) 0.077(3) 0.031(3) 0.084(4) -0.013(2) 0.030(2) 0.001(2)
C(7) 0.038(2) 0.030(2) 0.036(2) -0.0012(18) 0.0108(17) -0.0028(18)
C(8) 0.034(2) 0.040(2) 0.027(2) -0.0032(18) 0.0019(16) 0.0021(18)
C(9) 0.033(2) 0.034(2) 0.037(2) 0.0021(18) 0.0084(16) 0.002(2)
C(10) 0.041(2) 0.052(3) 0.035(2) 0.005(2) 0.0067(17) -0.009(2)
C(11) 0.038(2) 0.044(2) 0.033(2) 0.009(2) -0.0050(16) -0.009(2)
C(12) 0.040(2) 0.066(3) 0.056(3) 0.017(2) 0.006(2) -0.012(2)
C(13) 0.036(2) 0.033(2) 0.031(2) 0.0035(18) 0.0019(16) 0.0078(19)
C(14) 0.044(2) 0.036(2) 0.036(2) 0.0054(19) 0.0086(18) 0.006(2)
C(15) 0.046(2) 0.030(2) 0.040(2) -0.0046(19) 0.0186(19) 0.0009(19)
C(16) 0.050(2) 0.038(2) 0.035(2) -0.015(2) -0.0034(19) 0.004(2)
C(17) 0.037(2) 0.036(2) 0.023(2) -0.0023(18) 0.0000(15) 0.0039(18)
C(18) 0.093(4) 0.035(3) 0.071(3) -0.021(2) -0.001(2) 0.009(2)
C(19) 0.032(2) 0.038(2) 0.035(2) 0.0009(18) 0.0007(17) 0.0028(19)
C(20) 0.032(2) 0.046(3) 0.038(2) -0.0088(19) 0.0089(17) -0.008(2)
C(21) 0.027(2) 0.036(2) 0.046(2) 0.0038(18) 0.0041(18) -0.007(2)
C(22) 0.037(2) 0.033(2) 0.055(2) 0.0084(19) 0.002(2) 0.006(2)
C(23) 0.038(2) 0.031(2) 0.037(2) -0.0047(18) 0.0122(17) 0.0018(19)
C(24) 0.046(2) 0.089(4) 0.082(4) 0.019(2) 0.020(2) 0.013(3)
C(25) 0.040(2) 0.040(3) 0.049(2) 0.010(2) 0.0157(19) 0.007(2)
C(26) 0.044(2) 0.054(3) 0.045(2) 0.019(2) 0.004(2) 0.008(2)
C(27) 0.037(2) 0.050(3) 0.050(2) 0.008(2) 0.008(2) -0.003(2)
C(28) 0.037(2) 0.057(3) 0.040(2) 0.005(2) 0.0083(18) -0.001(2)
C(29) 0.037(2) 0.036(2) 0.025(2) -0.0024(18) 0.0059(16) 0.0019(17)
C(30) 0.044(2) 0.110(5) 0.086(4) 0.039(3) 0.021(2) 0.014(3)
C(31) 0.034(2) 0.033(2) 0.031(2) -0.0011(17) 0.0071(16) 0.0052(18)
C(32) 0.036(2) 0.030(2) 0.045(2) -0.0103(18) 0.0055(18) -0.002(2)
C(33) 0.045(2) 0.027(2) 0.043(2) -0.0034(18) 0.0186(19) 0.0056(19)
C(34) 0.049(2) 0.026(2) 0.038(2) 0.0040(19) 0.0098(19) 0.0086(19)
C(35) 0.034(2) 0.026(2) 0.035(2) 0.0037(17) -0.0005(16) 0.0068(18)
C(36) 0.087(3) 0.037(3) 0.069(3) -0.014(2) 0.021(2) 0.012(2)
C(37) 0.044(2) 0.047(3) 0.047(2) 0.011(2) 0.0022(19) -0.010(2)
C(38) 0.052(2) 0.046(3) 0.059(3) 0.020(2) 0.015(2) -0.012(2)
C(39) 0.029(2) 0.030(2) 0.077(3) 0.0022(19) 0.010(2) -0.002(2)
C(40) 0.034(2) 0.042(3) 0.061(3) 0.002(2) -0.001(2) -0.014(2)
C(41) 0.036(2) 0.047(3) 0.036(2) 0.0022(19) 0.0008(17) -0.009(2)
C(42) 0.040(2) 0.075(4) 0.123(5) 0.019(2) 0.027(3) -0.014(3)
C(43) 0.035(2) 0.034(2) 0.039(2) -0.0054(18) 0.0107(17) -0.0014(19)
C(44) 0.051(2) 0.035(2) 0.027(2) -0.011(2) 0.0144(18) -0.0034(19)
C(45) 0.039(2) 0.026(2) 0.036(2) -0.0019(18) 0.0022(18) 0.0090(19)
C(46) 0.046(2) 0.023(2) 0.038(2) 0.0014(19) 0.0056(18) -0.0110(19)
C(47) 0.041(2) 0.036(2) 0.025(2) 0.0027(19) 0.0082(17) -0.0069(19)
C(48) 0.077(3) 0.034(3) 0.075(3) -0.017(2) 0.021(2) -0.005(2)
C(49) 0.073(3) 0.071(4) 0.048(3) 0.008(2) 0.014(2) 0.013(2)
C(50) 0.036(2) 0.038(2) 0.023(2) -0.0022(18) 0.0044(15) 0.0121(18)
C(51) 0.044(2) 0.055(3) 0.046(2) -0.005(2) 0.0117(19) -0.005(2)
C(52) 0.107(4) 0.061(4) 0.051(3) 0.015(3) 0.002(2) -0.020(2)

loop_
_atom_type_symbol
_atom_type_description
_atom_type_scat_dispersion_real
_atom_type_scat_dispersion_imag
_atom_type_scat_source
C C 0.003 0.002
;
International Tables for Crystallography
(1992, Vol. C, Tables 4.2.6.8 and 6.1.1.4)
;
H H 0.000 0.000
;
International Tables for Crystallography
(1992, Vol. C, Table 6.1.1.4)
;
O O 0.011 0.006
;
International Tables for Crystallography
(1992, Vol. C, Tables 4.2.6.8 and 6.1.1.4)
;
N N 0.006 0.003
;
International Tables for Crystallography
(1992, Vol. C, Tables 4.2.6.8 and 6.1.1.4)
;
Cu Cu 0.320 1.265
;
International Tables for Crystallography
(1992, Vol. C, Tables 4.2.6.8 and 6.1.1.4)
;
P P 0.102 0.094
;
International Tables for Crystallography
(1992, Vol. C, Tables 4.2.6.8 and 6.1.1.4)
;
F F 0.017 0.010
;
International Tables for Crystallography
(1992, Vol. C, Tables 4.2.6.8 and 6.1.1.4)
;

loop_
_geom_angle_atom_site_label_1
_geom_angle_atom_site_label_2
_geom_angle_atom_site_label_3
_geom_angle
_geom_angle_publ_flag
_geom_angle_site_symmetry_1
_geom_angle_site_symmetry_2
_geom_angle_site_symmetry_3
F(1) Cu(1) F(7) 175.43(7) yes . . .
F(1) Cu(1) N(1) 91.76(10) yes . . .
F(1) Cu(1) N(2) 92.30(10) yes . . .
F(1) Cu(1) N(3) 88.36(10) yes . . .
F(1) Cu(1) N(4) 87.40(10) yes . . .
F(7) Cu(1) N(1) 89.26(11) yes . . .
F(7) Cu(1) N(2) 92.17(11) yes . . .
F(7) Cu(1) N(3) 90.71(11) yes . . .
F(7) Cu(1) N(4) 88.14(11) yes . . .
N(1) Cu(1) N(2) 89.12(13) yes . . .
N(1) Cu(1) N(3) 178.87(13) yes . . .
N(1) Cu(1) N(4) 90.13(13) yes . . .
N(2) Cu(1) N(3) 89.75(13) yes . . .
N(2) Cu(1) N(4) 179.19(14) yes . . .
N(3) Cu(1) N(4) 91.00(13) yes . . .
F(13) Cu(2) O(1) 171.57(9) yes . . .
F(13) Cu(2) N(5) 87.01(10) yes . . .
F(13) Cu(2) N(6) 85.28(10) yes . . .
F(13) Cu(2) N(7) 88.73(10) yes . . .
F(13) Cu(2) N(8) 91.77(10) yes . . .
O(1) Cu(2) N(5) 92.53(11) yes . . .
O(1) Cu(2) N(6) 86.29(11) yes . . .
O(1) Cu(2) N(7) 92.03(11) yes . . .
O(1) Cu(2) N(8) 96.64(11) yes . . .
N(5) Cu(2) N(6) 89.80(13) yes . . .
N(5) Cu(2) N(7) 175.10(12) yes . . .
N(5) Cu(2) N(8) 89.02(13) yes . . .
N(6) Cu(2) N(7) 92.26(12) yes . . .
N(6) Cu(2) N(8) 176.88(14) yes . . .
N(7) Cu(2) N(8) 88.70(12) yes . . .
F(1) P(1) F(2) 179.6(2) yes . . .
F(1) P(1) F(3) 89.22(15) yes . . .
F(1) P(1) F(4) 89.70(15) yes . . .
F(1) P(1) F(5) 89.37(13) yes . . .
F(1) P(1) F(6) 88.86(14) yes . . .
F(2) P(1) F(3) 90.41(19) yes . . .
F(2) P(1) F(4) 90.67(19) yes . . .
F(2) P(1) F(5) 90.71(17) yes . . .
F(2) P(1) F(6) 91.07(16) yes . . .
F(3) P(1) F(4) 178.92(16) yes . . .
F(3) P(1) F(5) 89.91(18) yes . . .
F(3) P(1) F(6) 89.8(2) yes . . .
F(4) P(1) F(5) 90.14(18) yes . . .
F(4) P(1) F(6) 90.1(2) yes . . .
F(5) P(1) F(6) 178.21(16) yes . . .
F(7) P(2) F(8) 179.1(2) yes . . .
F(7) P(2) F(9) 88.08(18) yes . . .
F(7) P(2) F(10) 91.50(18) yes . . .
F(7) P(2) F(11) 86.4(2) yes . . .
F(7) P(2) F(12) 91.1(2) yes . . .
F(8) P(2) F(9) 91.4(2) yes . . .
F(8) P(2) F(10) 88.9(2) yes . . .
F(8) P(2) F(11) 92.8(2) yes . . .
F(8) P(2) F(12) 89.7(3) yes . . .
F(9) P(2) F(10) 171.8(3) yes . . .
F(9) P(2) F(11) 86.8(3) yes . . .
F(9) P(2) F(12) 95.5(4) yes . . .
F(10) P(2) F(11) 85.1(3) yes . . .
F(10) P(2) F(12) 92.6(4) yes . . .
F(11) P(2) F(12) 176.6(3) yes . . .
F(13) P(3) F(14) 179.10(19) yes . . .
F(13) P(3) F(15) 89.35(16) yes . . .
F(13) P(3) F(16) 88.81(16) yes . . .
F(13) P(3) F(17) 89.54(14) yes . . .
F(13) P(3) F(18) 89.13(13) yes . . .
F(14) P(3) F(15) 91.55(19) yes . . .
F(14) P(3) F(16) 90.29(19) yes . . .
F(14) P(3) F(17) 90.40(16) yes . . .
F(14) P(3) F(18) 90.94(17) yes . . .
F(15) P(3) F(16) 178.11(17) yes . . .
F(15) P(3) F(17) 90.4(2) yes . . .
F(15) P(3) F(18) 89.31(19) yes . . .
F(16) P(3) F(17) 90.0(2) yes . . .
F(16) P(3) F(18) 90.2(2) yes . . .
F(17) P(3) F(18) 178.64(17) yes . . .
F(19) P(4) F(20) 176.1(2) yes . . .
F(19) P(4) F(21) 93.4(2) yes . . .
F(19) P(4) F(22) 86.7(2) yes . . .
F(19) P(4) F(23) 85.6(2) yes . . .
F(19) P(4) F(24) 94.9(3) yes . . .
F(20) P(4) F(21) 88.4(2) yes . . .
F(20) P(4) F(22) 91.2(2) yes . . .
F(20) P(4) F(23) 91.1(3) yes . . .
F(20) P(4) F(24) 88.2(3) yes . . .
F(21) P(4) F(22) 174.0(2) yes . . .
F(21) P(4) F(23) 84.5(2) yes . . .
F(21) P(4) F(24) 97.3(2) yes . . .
F(22) P(4) F(23) 89.5(2) yes . . .
F(22) P(4) F(24) 88.8(3) yes . . .
F(23) P(4) F(24) 178.1(3) yes . . .
Cu(1) F(1) P(1) 178.70(15) yes . . .
Cu(1) F(7) P(2) 169.09(17) yes . . .
Cu(2) F(13) P(3) 174.85(15) yes . . .
Cu(2) O(1) C(50) 164.9(2) yes . . .
Cu(1) N(1) C(1) 122.4(2) yes . . .
Cu(1) N(1) C(5) 120.4(2) yes . . .
C(1) N(1) C(5) 117.2(3) yes . . .
Cu(1) N(2) C(7) 120.4(2) yes . . .
Cu(1) N(2) C(11) 121.9(2) yes . . .
C(7) N(2) C(11) 117.6(3) yes . . .
Cu(1) N(3) C(13) 121.5(2) yes . . .
Cu(1) N(3) C(17) 121.2(2) yes . . .
C(13) N(3) C(17) 117.3(3) yes . . .
Cu(1) N(4) C(19) 121.3(2) yes . . .
Cu(1) N(4) C(23) 121.8(2) yes . . .
C(19) N(4) C(23) 116.9(3) yes . . .
Cu(2) N(5) C(25) 120.9(2) yes . . .
Cu(2) N(5) C(29) 121.1(2) yes . . .
C(25) N(5) C(29) 118.0(3) yes . . .
Cu(2) N(6) C(31) 120.5(2) yes . . .
Cu(2) N(6) C(35) 122.7(2) yes . . .
C(31) N(6) C(35) 116.7(3) yes . . .
Cu(2) N(7) C(37) 119.9(2) yes . . .
Cu(2) N(7) C(41) 122.1(2) yes . . .
C(37) N(7) C(41) 117.6(3) yes . . .
Cu(2) N(8) C(43) 120.6(2) yes . . .
Cu(2) N(8) C(47) 122.5(2) yes . . .
C(43) N(8) C(47) 116.7(3) yes . . .
N(1) C(1) C(2) 122.5(4) yes . . .
C(1) C(2) C(3) 120.9(4) yes . . .
C(2) C(3) C(4) 115.4(4) yes . . .
C(2) C(3) C(6) 122.3(4) yes . . .
C(4) C(3) C(6) 122.3(4) yes . . .
C(3) C(4) C(5) 122.1(4) yes . . .
N(1) C(5) C(4) 121.9(4) yes . . .
N(2) C(7) C(8) 122.5(3) yes . . .
C(7) C(8) C(9) 120.1(3) yes . . .
C(8) C(9) C(10) 116.6(3) yes . . .
C(8) C(9) C(12) 120.8(3) yes . . .
C(10) C(9) C(12) 122.6(3) yes . . .
C(9) C(10) C(11) 121.3(4) yes . . .
N(2) C(11) C(10) 121.8(3) yes . . .
N(3) C(13) C(14) 122.6(3) yes . . .
C(13) C(14) C(15) 120.8(3) yes . . .
C(14) C(15) C(16) 115.6(3) yes . . .
C(14) C(15) C(18) 122.4(3) yes . . .
C(16) C(15) C(18) 122.0(3) yes . . .
C(15) C(16) C(17) 121.4(3) yes . . .
N(3) C(17) C(16) 122.3(3) yes . . .
N(4) C(19) C(20) 121.9(3) yes . . .
C(19) C(20) C(21) 121.7(4) yes . . .
C(20) C(21) C(22) 116.4(3) yes . . .
C(20) C(21) C(24) 122.6(4) yes . . .
C(22) C(21) C(24) 121.0(4) yes . . .
C(21) C(22) C(23) 119.5(3) yes . . .
N(4) C(23) C(22) 123.6(4) yes . . .
N(5) C(25) C(26) 122.3(4) yes . . .
C(25) C(26) C(27) 118.8(4) yes . . .
C(26) C(27) C(28) 117.6(4) yes . . .
C(26) C(27) C(30) 119.6(4) yes . . .
C(28) C(27) C(30) 122.7(4) yes . . .
C(27) C(28) C(29) 120.3(4) yes . . .
N(5) C(29) C(28) 123.0(3) yes . . .
N(6) C(31) C(32) 122.3(3) yes . . .
C(31) C(32) C(33) 121.4(3) yes . . .
C(32) C(33) C(34) 115.2(3) yes . . .
C(32) C(33) C(36) 121.0(3) yes . . .
C(34) C(33) C(36) 123.7(3) yes . . .
C(33) C(34) C(35) 122.2(3) yes . . .
N(6) C(35) C(34) 122.0(3) yes . . .
N(7) C(37) C(38) 123.7(3) yes . . .
C(37) C(38) C(39) 119.4(4) yes . . .
C(38) C(39) C(40) 116.7(4) yes . . .
C(38) C(39) C(42) 120.9(4) yes . . .
C(40) C(39) C(42) 122.3(4) yes . . .
C(39) C(40) C(41) 121.3(3) yes . . .
N(7) C(41) C(40) 121.3(4) yes . . .
N(8) C(43) C(44) 122.3(4) yes . . .
C(43) C(44) C(45) 121.0(4) yes . . .
C(44) C(45) C(46) 116.9(4) yes . . .
C(44) C(45) C(48) 122.2(4) yes . . .
C(46) C(45) C(48) 120.8(4) yes . . .
C(45) C(46) C(47) 119.3(4) yes . . .
N(8) C(47) C(46) 123.7(3) yes . . .
O(1) C(50) C(49) 121.2(4) yes . . .
O(1) C(50) C(51) 121.5(3) yes . . .
C(49) C(50) C(51) 117.2(3) yes . . .
C(50) C(51) C(52) 116.4(4) yes . . .
O(2) C(54) C(53) 124.6(8) yes . . .
O(2) C(54) C(55) 111.1(7) yes . . .
C(53) C(54) C(55) 124.0(9) yes . . .
C(54) C(55) C(56) 128.2(9) yes . . .
O(3) C(58) C(57) 129.8(9) yes . . .
O(3) C(58) C(59) 121.2(9) yes . . .
C(57) C(58) C(59) 104.0(8) yes . . .
C(58) C(59) C(60) 108.7(10) yes . . .
O(4) C(62) C(61) 113.6(6) yes . . .
O(4) C(62) C(63) 125.1(8) yes . . .
C(61) C(62) C(63) 119.0(6) yes . . .
O(5) C(63) C(62) 116.9(10) yes . . .
O(5) C(63) C(64) 100.9(9) yes . . .
C(62) C(63) C(64) 125.9(8) yes . . .
O(6) C(66) C(65) 123.0(9) yes . . .
O(6) C(66) C(66) 112.7(10) yes . . 3_675
C(65) C(66) C(66) 121.9(9) yes . . 3_675
N(1) C(1) H(1) 118.5 no . . .
C(2) C(1) H(1) 118.9 no . . .
C(1) C(2) H(2) 119.5 no . . .
C(3) C(2) H(2) 119.6 no . . .
C(3) C(4) H(3) 118.9 no . . .
C(5) C(4) H(3) 119.0 no . . .
N(1) C(5) H(4) 119.2 no . . .
C(4) C(5) H(4) 118.9 no . . .
C(3) C(6) H(5) 109.1 no . . .
C(3) C(6) H(6) 110.0 no . . .
C(3) C(6) H(7) 109.3 no . . .
H(5) C(6) H(6) 109.5 no . . .
H(5) C(6) H(7) 109.5 no . . .
H(6) C(6) H(7) 109.5 no . . .
N(2) C(7) H(8) 119.1 no . . .
C(8) C(7) H(8) 118.4 no . . .
C(7) C(8) H(9) 120.1 no . . .
C(9) C(8) H(9) 119.8 no . . .
C(9) C(10) H(10) 118.7 no . . .
C(11) C(10) H(10) 120.0 no . . .
N(2) C(11) H(11) 119.6 no . . .
C(10) C(11) H(11) 118.6 no . . .
C(9) C(12) H(12) 109.6 no . . .
C(9) C(12) H(13) 109.4 no . . .
C(9) C(12) H(14) 109.5 no . . .
H(12) C(12) H(13) 109.5 no . . .
H(12) C(12) H(14) 109.5 no . . .
H(13) C(12) H(14) 109.5 no . . .
N(3) C(13) H(15) 118.5 no . . .
C(14) C(13) H(15) 118.9 no . . .
C(13) C(14) H(16) 119.6 no . . .
C(15) C(14) H(16) 119.6 no . . .
C(15) C(16) H(17) 119.4 no . . .
C(17) C(16) H(17) 119.2 no . . .
N(3) C(17) H(18) 118.7 no . . .
C(16) C(17) H(18) 119.0 no . . .
C(15) C(18) H(19) 110.6 no . . .
C(15) C(18) H(20) 109.5 no . . .
C(15) C(18) H(21) 108.3 no . . .
H(19) C(18) H(20) 109.5 no . . .
H(19) C(18) H(21) 109.5 no . . .
H(20) C(18) H(21) 109.5 no . . .
N(4) C(19) H(22) 119.3 no . . .
C(20) C(19) H(22) 118.8 no . . .
C(19) C(20) H(23) 119.7 no . . .
C(21) C(20) H(23) 118.6 no . . .
C(21) C(22) H(24) 120.2 no . . .
C(23) C(22) H(24) 120.3 no . . .
N(4) C(23) H(25) 118.0 no . . .
C(22) C(23) H(25) 118.5 no . . .
C(21) C(24) H(26) 109.5 no . . .
C(21) C(24) H(27) 109.3 no . . .
C(21) C(24) H(28) 109.7 no . . .
H(26) C(24) H(27) 109.5 no . . .
H(26) C(24) H(28) 109.5 no . . .
H(27) C(24) H(28) 109.5 no . . .
N(5) C(25) H(29) 118.7 no . . .
C(26) C(25) H(29) 119.0 no . . .
C(25) C(26) H(30) 120.5 no . . .
C(27) C(26) H(30) 120.7 no . . .
C(27) C(28) H(31) 119.6 no . . .
C(29) C(28) H(31) 120.1 no . . .
N(5) C(29) H(32) 118.4 no . . .
C(28) C(29) H(32) 118.6 no . . .
C(27) C(30) H(33) 110.0 no . . .
C(27) C(30) H(34) 108.2 no . . .
C(27) C(30) H(35) 110.2 no . . .
H(33) C(30) H(34) 109.5 no . . .
H(33) C(30) H(35) 109.5 no . . .
H(34) C(30) H(35) 109.5 no . . .
N(6) C(31) H(36) 118.5 no . . .
C(32) C(31) H(36) 119.2 no . . .
C(31) C(32) H(37) 119.4 no . . .
C(33) C(32) H(37) 119.2 no . . .
C(33) C(34) H(38) 118.5 no . . .
C(35) C(34) H(38) 119.3 no . . .
N(6) C(35) H(39) 119.0 no . . .
C(34) C(35) H(39) 119.0 no . . .
C(33) C(36) H(40) 110.0 no . . .
C(33) C(36) H(41) 109.2 no . . .
C(33) C(36) H(42) 109.3 no . . .
H(40) C(36) H(41) 109.5 no . . .
H(40) C(36) H(42) 109.5 no . . .
H(41) C(36) H(42) 109.5 no . . .
N(7) C(37) H(43) 118.2 no . . .
C(38) C(37) H(43) 118.2 no . . .
C(37) C(38) H(44) 120.7 no . . .
C(39) C(38) H(44) 119.9 no . . .
C(39) C(40) H(45) 119.3 no . . .
C(41) C(40) H(45) 119.4 no . . .
N(7) C(41) H(46) 119.2 no . . .
C(40) C(41) H(46) 119.5 no . . .
C(39) C(42) H(47) 109.2 no . . .
C(39) C(42) H(48) 110.3 no . . .
C(39) C(42) H(49) 108.9 no . . .
H(47) C(42) H(48) 109.5 no . . .
H(47) C(42) H(49) 109.5 no . . .
H(48) C(42) H(49) 109.5 no . . .
N(8) C(43) H(50) 118.7 no . . .
C(44) C(43) H(50) 119.0 no . . .
C(43) C(44) H(51) 119.1 no . . .
C(45) C(44) H(51) 119.9 no . . .
C(45) C(46) H(52) 120.3 no . . .
C(47) C(46) H(52) 120.4 no . . .
N(8) C(47) H(53) 118.1 no . . .
C(46) C(47) H(53) 118.2 no . . .
C(45) C(48) H(54) 109.4 no . . .
C(45) C(48) H(55) 108.9 no . . .
C(45) C(48) H(56) 110.0 no . . .
H(54) C(48) H(55) 109.5 no . . .
H(54) C(48) H(56) 109.5 no . . .
H(55) C(48) H(56) 109.5 no . . .
C(50) C(49) H(57) 109.3 no . . .
C(50) C(49) H(58) 110.0 no . . .
C(50) C(49) H(59) 109.1 no . . .
H(57) C(49) H(58) 109.5 no . . .
H(57) C(49) H(59) 109.5 no . . .
H(58) C(49) H(59) 109.5 no . . .
C(50) C(51) H(60) 107.3 no . . .
C(50) C(51) H(61) 108.3 no . . .
C(52) C(51) H(60) 108.1 no . . .
C(52) C(51) H(61) 107.3 no . . .
H(60) C(51) H(61) 109.5 no . . .
C(51) C(52) H(62) 109.9 no . . .
C(51) C(52) H(63) 109.2 no . . .
C(51) C(52) H(64) 109.3 no . . .
H(62) C(52) H(63) 109.5 no . . .
H(62) C(52) H(64) 109.5 no . . .
H(63) C(52) H(64) 109.5 no . . .
C(54) C(53) H(65) 110.2 no . . .
C(54) C(53) H(66) 107.2 no . . .
C(54) C(53) H(67) 111.0 no . . .
H(65) C(53) H(66) 109.5 no . . .
H(65) C(53) H(67) 109.5 no . . .
H(66) C(53) H(67) 109.5 no . . .
C(54) C(55) H(68) 105.0 no . . .
C(54) C(55) H(69) 103.2 no . . .
C(56) C(55) H(68) 108.2 no . . .
C(56) C(55) H(69) 101.6 no . . .
H(68) C(55) H(69) 109.5 no . . .
C(55) C(56) H(70) 113.4 no . . .
C(55) C(56) H(71) 107.9 no . . .
C(55) C(56) H(72) 107.1 no . . .
H(70) C(56) H(71) 109.5 no . . .
H(70) C(56) H(72) 109.5 no . . .
H(71) C(56) H(72) 109.5 no . . .
C(58) C(57) H(73) 111.9 no . . .
C(58) C(57) H(74) 109.6 no . . .
C(58) C(57) H(75) 106.9 no . . .
H(73) C(57) H(74) 109.5 no . . .
H(73) C(57) H(75) 109.5 no . . .
H(74) C(57) H(75) 109.5 no . . .
C(58) C(59) H(76) 106.7 no . . .
C(58) C(59) H(77) 113.5 no . . .
C(60) C(59) H(76) 105.9 no . . .
C(60) C(59) H(77) 112.2 no . . .
H(76) C(59) H(77) 109.5 no . . .
C(59) C(60) H(78) 105.8 no . . .
C(59) C(60) H(79) 111.4 no . . .
C(59) C(60) H(80) 111.1 no . . .
H(78) C(60) H(79) 109.5 no . . .
H(78) C(60) H(80) 109.5 no . . .
H(79) C(60) H(80) 109.5 no . . .
C(62) C(61) H(81) 109.4 no . . .
C(62) C(61) H(82) 110.1 no . . .
C(62) C(61) H(83) 109.0 no . . .
H(81) C(61) H(82) 109.5 no . . .
H(81) C(61) H(83) 109.5 no . . .
H(82) C(61) H(83) 109.5 no . . .
C(63) C(64) H(84) 109.4 no . . .
C(63) C(64) H(85) 106.8 no . . .
C(63) C(64) H(86) 112.2 no . . .
H(84) C(64) H(85) 109.5 no . . .
H(84) C(64) H(86) 109.5 no . . .
H(85) C(64) H(86) 109.5 no . . .
C(66) C(65) H(87) 109.0 no . . .
C(66) C(65) H(88) 108.1 no . . .
C(66) C(65) H(89) 111.3 no . . .
H(87) C(65) H(88) 109.5 no . . .
H(87) C(65) H(89) 109.5 no . . .
H(88) C(65) H(89) 109.5 no . . .

loop_
_geom_bond_atom_site_label_1
_geom_bond_atom_site_label_2
_geom_bond_distance
_geom_bond_publ_flag
_geom_bond_site_symmetry_1
_geom_bond_site_symmetry_2
Cu(1) F(1) 2.6341(19) yes . .
Cu(1) F(7) 2.597(2) yes . .
Cu(1) N(1) 2.019(3) yes . .
Cu(1) N(2) 2.007(3) yes . .
Cu(1) N(3) 2.011(3) yes . .
Cu(1) N(4) 2.002(3) yes . .
Cu(2) F(13) 2.6513(19) yes . .
Cu(2) O(1) 2.482(2) yes . .
Cu(2) N(5) 2.020(3) yes . .
Cu(2) N(6) 2.001(3) yes . .
Cu(2) N(7) 2.014(3) yes . .
Cu(2) N(8) 2.006(3) yes . .
P(1) F(1) 1.613(2) yes . .
P(1) F(2) 1.590(2) yes . .
P(1) F(3) 1.585(3) yes . .
P(1) F(4) 1.593(3) yes . .
P(1) F(5) 1.581(2) yes . .
P(1) F(6) 1.588(2) yes . .
P(2) F(7) 1.606(2) yes . .
P(2) F(8) 1.584(3) yes . .
P(2) F(9) 1.519(3) yes . .
P(2) F(10) 1.523(4) yes . .
P(2) F(11) 1.609(5) yes . .
P(2) F(12) 1.489(5) yes . .
P(3) F(13) 1.610(2) yes . .
P(3) F(14) 1.588(2) yes . .
P(3) F(15) 1.573(3) yes . .
P(3) F(16) 1.583(3) yes . .
P(3) F(17) 1.574(3) yes . .
P(3) F(18) 1.584(3) yes . .
P(4) F(19) 1.569(4) yes . .
P(4) F(20) 1.567(5) yes . .
P(4) F(21) 1.552(4) yes . .
P(4) F(22) 1.585(4) yes . .
P(4) F(23) 1.591(4) yes . .
P(4) F(24) 1.496(5) yes . .
O(1) C(50) 1.216(4) yes . .
O(2) C(54) 1.298(12) yes . .
O(3) C(58) 1.284(11) yes . .
O(4) C(62) 1.236(10) yes . .
O(5) C(63) 1.292(16) yes . .
O(6) C(66) 1.209(15) yes . .
N(1) C(1) 1.347(5) yes . .
N(1) C(5) 1.347(5) yes . .
N(2) C(7) 1.347(4) yes . .
N(2) C(11) 1.347(5) yes . .
N(3) C(13) 1.349(5) yes . .
N(3) C(17) 1.348(4) yes . .
N(4) C(19) 1.358(5) yes . .
N(4) C(23) 1.344(5) yes . .
N(5) C(25) 1.343(5) yes . .
N(5) C(29) 1.344(5) yes . .
N(6) C(31) 1.365(4) yes . .
N(6) C(35) 1.358(5) yes . .
N(7) C(37) 1.336(6) yes . .
N(7) C(41) 1.330(4) yes . .
N(8) C(43) 1.349(5) yes . .
N(8) C(47) 1.341(5) yes . .
C(1) C(2) 1.368(6) yes . .
C(2) C(3) 1.387(6) yes . .
C(3) C(4) 1.377(6) yes . .
C(3) C(6) 1.515(6) yes . .
C(4) C(5) 1.362(6) yes . .
C(7) C(8) 1.379(5) yes . .
C(8) C(9) 1.390(6) yes . .
C(9) C(10) 1.373(5) yes . .
C(9) C(12) 1.512(5) yes . .
C(10) C(11) 1.379(5) yes . .
C(13) C(14) 1.373(6) yes . .
C(14) C(15) 1.390(5) yes . .
C(15) C(16) 1.394(5) yes . .
C(15) C(18) 1.489(6) yes . .
C(16) C(17) 1.364(6) yes . .
C(19) C(20) 1.369(5) yes . .
C(20) C(21) 1.377(5) yes . .
C(21) C(22) 1.400(6) yes . .
C(21) C(24) 1.508(6) yes . .
C(22) C(23) 1.373(5) yes . .
C(25) C(26) 1.402(6) yes . .
C(26) C(27) 1.411(7) yes . .
C(27) C(28) 1.372(6) yes . .
C(27) C(30) 1.518(7) yes . .
C(28) C(29) 1.377(5) yes . .
C(31) C(32) 1.356(6) yes . .
C(32) C(33) 1.402(5) yes . .
C(33) C(34) 1.374(5) yes . .
C(33) C(36) 1.494(6) yes . .
C(34) C(35) 1.365(6) yes . .
C(37) C(38) 1.364(6) yes . .
C(38) C(39) 1.390(5) yes . .
C(39) C(40) 1.358(7) yes . .
C(39) C(42) 1.520(6) yes . .
C(40) C(41) 1.392(6) yes . .
C(43) C(44) 1.369(6) yes . .
C(44) C(45) 1.381(6) yes . .
C(45) C(46) 1.384(6) yes . .
C(45) C(48) 1.501(6) yes . .
C(46) C(47) 1.380(6) yes . .
C(49) C(50) 1.499(7) yes . .
C(50) C(51) 1.478(6) yes . .
C(51) C(52) 1.476(7) yes . .
C(53) C(54) 1.446(10) yes . .
C(54) C(55) 1.308(13) yes . .
C(55) C(56) 1.482(11) yes . .
C(57) C(58) 1.334(13) yes . .
C(58) C(59) 1.640(17) yes . .
C(59) C(60) 1.380(18) yes . .
C(61) C(62) 1.458(10) yes . .
C(62) C(63) 1.443(11) yes . .
C(63) C(64) 1.405(14) yes . .
C(65) C(66) 1.486(14) yes . .
C(66) C(66) 1.397(12) yes . 3_675
C(1) H(1) 0.950 no . .
C(2) H(2) 0.950 no . .
C(4) H(3) 0.950 no . .
C(5) H(4) 0.950 no . .
C(6) H(5) 0.950 no . .
C(6) H(6) 0.950 no . .
C(6) H(7) 0.950 no . .
C(7) H(8) 0.950 no . .
C(8) H(9) 0.950 no . .
C(10) H(10) 0.950 no . .
C(11) H(11) 0.950 no . .
C(12) H(12) 0.950 no . .
C(12) H(13) 0.950 no . .
C(12) H(14) 0.950 no . .
C(13) H(15) 0.950 no . .
C(14) H(16) 0.950 no . .
C(16) H(17) 0.950 no . .
C(17) H(18) 0.950 no . .
C(18) H(19) 0.950 no . .
C(18) H(20) 0.950 no . .
C(18) H(21) 0.950 no . .
C(19) H(22) 0.950 no . .
C(20) H(23) 0.950 no . .
C(22) H(24) 0.950 no . .
C(23) H(25) 0.950 no . .
C(24) H(26) 0.950 no . .
C(24) H(27) 0.950 no . .
C(24) H(28) 0.950 no . .
C(25) H(29) 0.950 no . .
C(26) H(30) 0.950 no . .
C(28) H(31) 0.950 no . .
C(29) H(32) 0.950 no . .
C(30) H(33) 0.950 no . .
C(30) H(34) 0.950 no . .
C(30) H(35) 0.950 no . .
C(31) H(36) 0.950 no . .
C(32) H(37) 0.950 no . .
C(34) H(38) 0.950 no . .
C(35) H(39) 0.950 no . .
C(36) H(40) 0.950 no . .
C(36) H(41) 0.950 no . .
C(36) H(42) 0.950 no . .
C(37) H(43) 0.950 no . .
C(38) H(44) 0.950 no . .
C(40) H(45) 0.950 no . .
C(41) H(46) 0.950 no . .
C(42) H(47) 0.950 no . .
C(42) H(48) 0.950 no . .
C(42) H(49) 0.950 no . .
C(43) H(50) 0.950 no . .
C(44) H(51) 0.950 no . .
C(46) H(52) 0.950 no . .
C(47) H(53) 0.950 no . .
C(48) H(54) 0.950 no . .
C(48) H(55) 0.950 no . .
C(48) H(56) 0.950 no . .
C(49) H(57) 0.950 no . .
C(49) H(58) 0.950 no . .
C(49) H(59) 0.950 no . .
C(51) H(60) 0.950 no . .
C(51) H(61) 0.950 no . .
C(52) H(62) 0.950 no . .
C(52) H(63) 0.950 no . .
C(52) H(64) 0.950 no . .
C(53) H(65) 0.950 no . .
C(53) H(66) 0.950 no . .
C(53) H(67) 0.950 no . .
C(55) H(68) 0.950 no . .
C(55) H(69) 0.950 no . .
C(56) H(70) 0.950 no . .
C(56) H(71) 0.950 no . .
C(56) H(72) 0.950 no . .
C(57) H(73) 0.950 no . .
C(57) H(74) 0.950 no . .
C(57) H(75) 0.950 no . .
C(59) H(76) 0.950 no . .
C(59) H(77) 0.950 no . .
C(60) H(78) 0.950 no . .
C(60) H(79) 0.950 no . .
C(60) H(80) 0.950 no . .
C(61) H(81) 0.950 no . .
C(61) H(82) 0.950 no . .
C(61) H(83) 0.950 no . .
C(64) H(84) 0.950 no . .
C(64) H(85) 0.950 no . .
C(64) H(86) 0.950 no . .
C(65) H(87) 0.950 no . .
C(65) H(88) 0.950 no . .
C(65) H(89) 0.950 no . .

loop_
_geom_contact_atom_site_label_1
_geom_contact_atom_site_label_2
_geom_contact_distance
_geom_contact_publ_flag
_geom_contact_site_symmetry_1
_geom_contact_site_symmetry_2
F(2) C(6) 3.480(6) ? . 2_645
F(2) C(18) 3.554(6) ? . 2_655
F(2) C(42) 3.496(6) ? . 4_655
F(3) C(14) 3.521(5) ? . 2_655
F(3) C(64) 3.535(9) ? . 2_655
F(4) C(4) 3.573(5) ? . 2_645
F(5) C(28) 3.560(5) ? . 4_555
F(5) C(57) 3.547(9) ? . .
F(6) C(40) 3.441(4) ? . 4_655
F(8) C(6) 3.278(7) ? . 3_665
F(8) C(31) 3.186(5) ? . .
F(8) C(32) 3.536(6) ? . .
F(9) O(1) 3.575(4) ? . .
F(9) C(49) 3.365(7) ? . .
F(9) C(50) 3.063(4) ? . .
F(9) C(51) 3.129(5) ? . .
F(9) C(52) 3.542(7) ? . .
F(10) C(56) 3.329(11) ? . 3_665
F(11) C(66) 3.584(11) ? . 3_665
F(14) C(12) 3.513(5) ? . 4_454
F(14) C(24) 3.545(7) ? . 4_554
F(14) C(36) 3.566(6) ? . 2_544
F(15) C(46) 3.466(5) ? . 2_554
F(16) C(34) 3.307(5) ? . 2_544
F(16) C(61) 3.559(7) ? . 3_655
F(17) C(8) 3.438(4) ? . 4_454
F(18) C(61) 3.543(8) ? . 3_655
F(19) O(1) 3.510(5) ? . .
F(19) C(37) 3.282(6) ? . .
F(19) C(38) 3.369(6) ? . .
F(19) C(43) 3.532(6) ? . .
F(19) C(50) 3.327(5) ? . .
F(19) C(51) 3.496(5) ? . .
F(20) C(12) 3.473(7) ? . 1_455
F(20) C(25) 3.537(6) ? . 3_555
F(20) C(49) 3.583(7) ? . 3_555
F(21) C(16) 3.384(5) ? . 3_555
F(21) C(18) 3.404(6) ? . 3_555
F(21) C(44) 3.526(6) ? . .
F(21) C(49) 3.519(7) ? . 3_555
F(22) C(12) 3.423(6) ? . 1_455
F(22) C(48) 3.447(6) ? . 3_555
F(22) C(53) 3.441(9) ? . 3_565
F(23) F(23) 3.178(6) ? . 3_555
F(23) C(44) 3.452(6) ? . 3_555
F(23) C(49) 3.261(7) ? . .
F(23) C(49) 3.389(7) ? . 3_555
F(24) C(54) 3.502(11) ? . 3_565
F(24) C(55) 3.426(10) ? . 3_565
O(1) F(9) 3.575(4) ? . .
O(1) F(19) 3.510(5) ? . .
O(2) C(22) 3.229(8) ? . .
O(2) C(38) 3.293(8) ? . 3_565
O(2) C(53) 2.431(9) ? . .
O(2) C(55) 2.149(11) ? . .
O(2) C(56) 2.698(12) ? . .
O(3) C(13) 3.508(7) ? . .
O(3) C(14) 3.370(7) ? . .
O(3) C(15) 3.501(8) ? . .
O(3) C(19) 3.481(8) ? . .
O(3) C(45) 3.542(6) ? . 3_555
O(3) C(48) 3.325(7) ? . 3_555
O(3) C(57) 2.371(11) ? . .
O(3) C(59) 2.553(16) ? . .
O(3) C(60) 2.898(13) ? . .
O(4) O(5) 3.308(14) ? . .
O(4) C(21) 3.560(9) ? . 2_645
O(4) C(24) 3.219(9) ? . 2_645
O(4) C(35) 3.468(8) ? . 4_655
O(4) C(39) 3.492(10) ? . 4_655
O(4) C(40) 3.222(9) ? . 4_655
O(4) C(41) 3.306(9) ? . 4_655
O(4) C(61) 2.258(11) ? . .
O(4) C(63) 2.380(11) ? . .
O(4) C(64) 2.989(11) ? . .
O(5) O(4) 3.308(14) ? . .
O(5) C(7) 3.457(14) ? . .
O(5) C(8) 3.185(15) ? . .
O(5) C(30) 3.398(15) ? . 3_655
O(5) C(61) 2.884(14) ? . .
O(5) C(62) 2.333(13) ? . .
O(5) C(64) 2.081(18) ? . .
O(6) O(6) 3.226(13) ? . 3_675
O(6) C(10) 3.213(10) ? . 3_665
O(6) C(11) 3.242(11) ? . 3_665
O(6) C(26) 3.441(9) ? . 1_565
O(6) C(30) 3.307(11) ? . 1_565
O(6) C(65) 2.372(14) ? . .
O(6) C(65) 2.678(12) ? . 3_675
O(6) C(66) 2.172(13) ? . 3_675
C(4) F(4) 3.573(5) ? . 2_655
C(4) C(42) 3.532(6) ? . 3_565
C(6) F(2) 3.480(6) ? . 2_655
C(6) F(8) 3.278(7) ? . 3_665
C(7) O(5) 3.457(14) ? . .
C(8) F(17) 3.438(4) ? . 4_655
C(8) O(5) 3.185(15) ? . .
C(8) C(36) 3.405(6) ? . 3_665
C(10) O(6) 3.213(10) ? . 3_665
C(11) O(6) 3.242(11) ? . 3_665
C(12) F(14) 3.513(5) ? . 4_655
C(12) F(20) 3.473(7) ? . 1_655
C(12) F(22) 3.423(6) ? . 1_655
C(13) O(3) 3.508(7) ? . .
C(14) F(3) 3.521(5) ? . 2_645
C(14) O(3) 3.370(7) ? . .
C(14) C(30) 3.434(7) ? . 3_655
C(15) O(3) 3.501(8) ? . .
C(16) F(21) 3.384(5) ? . 3_555
C(18) F(2) 3.554(6) ? . 2_645
C(18) F(21) 3.404(6) ? . 3_555
C(19) O(3) 3.481(8) ? . .
C(20) C(48) 3.555(6) ? . 3_555
C(21) O(4) 3.560(9) ? . 2_655
C(22) O(2) 3.229(8) ? . .
C(24) F(14) 3.545(7) ? . 4_555
C(24) O(4) 3.219(9) ? . 2_655
C(25) F(20) 3.537(6) ? . 3_555
C(26) O(6) 3.441(9) ? . 1_545
C(28) F(5) 3.560(5) ? . 4_554
C(30) O(5) 3.398(14) ? . 3_655
C(30) O(6) 3.307(11) ? . 1_545
C(30) C(14) 3.434(7) ? . 3_655
C(31) F(8) 3.186(5) ? . .
C(32) F(8) 3.536(6) ? . .
C(34) F(16) 3.307(5) ? . 2_554
C(35) O(4) 3.468(8) ? . 4_454
C(36) F(14) 3.566(6) ? . 2_554
C(36) C(8) 3.405(6) ? . 3_665
C(37) F(19) 3.282(6) ? . .
C(38) F(19) 3.369(6) ? . .
C(38) O(2) 3.293(8) ? . 3_565
C(39) O(4) 3.492(10) ? . 4_454
C(40) F(6) 3.441(4) ? . 4_454
C(40) O(4) 3.222(9) ? . 4_454
C(41) O(4) 3.306(9) ? . 4_454
C(42) F(2) 3.496(6) ? . 4_454
C(42) C(4) 3.532(6) ? . 3_565
C(43) F(19) 3.532(6) ? . .
C(44) F(21) 3.526(6) ? . .
C(44) F(23) 3.452(6) ? . 3_555
C(45) O(3) 3.542(6) ? . 3_555
C(46) F(15) 3.466(5) ? . 2_544
C(48) F(22) 3.447(6) ? . 3_555
C(48) O(3) 3.325(7) ? . 3_555
C(48) C(20) 3.555(6) ? . 3_555
C(49) F(9) 3.365(7) ? . .
C(49) F(20) 3.583(7) ? . 3_555
C(49) F(21) 3.519(7) ? . 3_555
C(49) F(23) 3.261(7) ? . .
C(49) F(23) 3.389(7) ? . 3_555
C(50) F(9) 3.063(4) ? . .
C(50) F(19) 3.327(5) ? . .
C(51) F(9) 3.129(5) ? . .
C(51) F(19) 3.496(5) ? . .
C(52) F(9) 3.542(7) ? . .
C(53) F(22) 3.441(9) ? . 3_565
C(53) O(2) 2.431(9) ? . .
C(53) C(55) 2.433(10) ? . .
C(54) F(24) 3.502(11) ? . 3_565
C(54) C(56) 2.511(12) ? . .
C(55) F(24) 3.426(10) ? . 3_565
C(55) O(2) 2.149(11) ? . .
C(55) C(53) 2.433(10) ? . .
C(56) F(10) 3.329(11) ? . 3_665
C(56) O(2) 2.698(12) ? . .
C(56) C(54) 2.511(12) ? . .
C(57) F(5) 3.547(9) ? . .
C(57) O(3) 2.371(11) ? . .
C(57) C(59) 2.352(18) ? . .
C(57) C(60) 3.511(14) ? . .
C(58) C(60) 2.459(14) ? . .
C(59) O(3) 2.553(16) ? . .
C(59) C(57) 2.352(18) ? . .
C(60) O(3) 2.898(13) ? . .
C(60) C(57) 3.511(14) ? . .
C(60) C(58) 2.459(14) ? . .
C(61) F(16) 3.559(7) ? . 3_655
C(61) F(18) 3.543(8) ? . 3_655
C(61) O(4) 2.258(11) ? . .
C(61) O(5) 2.884(14) ? . .
C(61) C(63) 2.500(12) ? . .
C(62) O(5) 2.333(13) ? . .
C(62) C(64) 2.537(11) ? . .
C(63) O(4) 2.380(11) ? . .
C(63) C(61) 2.500(12) ? . .
C(64) F(3) 3.535(9) ? . 2_645
C(64) O(4) 2.989(11) ? . .
C(64) O(5) 2.081(18) ? . .
C(64) C(62) 2.537(11) ? . .
C(65) O(6) 2.372(14) ? . .
C(65) O(6) 2.678(12) ? . 3_675
C(65) C(66) 2.522(13) ? . 3_675
C(66) F(11) 3.584(11) ? . 3_665
C(66) O(6) 2.172(13) ? . 3_675
C(66) C(65) 2.522(13) ? . 3_675
P(2) H(7) 3.581 ? . 3_665
P(4) H(50) 3.547 ? . .
F(2) H(3) 3.501 ? . 2_645
F(2) H(6) 2.536 ? . 2_645
F(2) H(16) 3.255 ? . 2_655
F(2) H(19) 3.273 ? . 2_655
F(2) H(21) 3.006 ? . 2_655
F(2) H(31) 3.308 ? . 4_555
F(2) H(33) 3.330 ? . 4_555
F(2) H(34) 3.125 ? . 4_555
F(2) H(47) 3.136 ? . 4_655
F(2) H(48) 2.990 ? . 4_655
F(3) H(16) 2.585 ? . 2_655
F(3) H(21) 3.375 ? . 2_655
F(3) H(34) 3.504 ? . 4_555
F(3) H(76) 3.135 ? . 2_655
F(3) H(79) 3.207 ? . 2_655
F(3) H(85) 3.258 ? . 2_655
F(3) H(86) 2.965 ? . 2_655
F(4) H(3) 2.633 ? . 2_645
F(4) H(6) 3.353 ? . 2_645
F(4) H(48) 3.371 ? . 4_655
F(4) H(73) 2.848 ? . .
F(4) H(84) 3.574 ? . .
F(4) H(86) 3.177 ? . .
F(5) H(31) 2.628 ? . 4_555
F(5) H(34) 3.333 ? . 4_555
F(5) H(73) 3.025 ? . .
F(5) H(75) 3.219 ? . .
F(5) H(85) 3.081 ? . 2_655
F(5) H(86) 3.555 ? . 2_655
F(6) H(21) 3.420 ? . 2_655
F(6) H(45) 2.512 ? . 4_655
F(6) H(48) 3.125 ? . 4_655
F(6) H(79) 2.869 ? . 2_655
F(6) H(84) 3.265 ? . .
F(8) H(2) 3.368 ? . 3_665
F(8) H(5) 3.108 ? . 3_665
F(8) H(7) 2.610 ? . 3_665
F(8) H(36) 2.400 ? . .
F(8) H(37) 3.112 ? . .
F(9) H(36) 3.297 ? . .
F(9) H(58) 3.023 ? . .
F(9) H(59) 3.445 ? . .
F(9) H(61) 2.602 ? . .
F(9) H(62) 3.032 ? . .
F(10) H(2) 3.283 ? . 3_665
F(10) H(7) 2.857 ? . 3_665
F(10) H(70) 2.930 ? . 3_665
F(10) H(71) 2.845 ? . 3_665
F(10) H(89) 3.031 ? . 3_665
F(11) H(89) 3.556 ? . 3_665
F(12) H(2) 2.744 ? . 3_665
F(12) H(37) 3.186 ? . .
F(12) H(68) 3.450 ? . .
F(12) H(71) 3.438 ? . .
F(12) H(71) 3.542 ? . 3_665
F(12) H(72) 3.101 ? . .
F(14) H(12) 2.992 ? . 4_454
F(14) H(14) 3.179 ? . 4_454
F(14) H(23) 3.362 ? . 4_554
F(14) H(26) 3.310 ? . 4_554
F(14) H(28) 2.942 ? . 4_554
F(14) H(38) 3.129 ? . 2_544
F(14) H(40) 3.207 ? . 2_544
F(14) H(41) 3.157 ? . 2_544
F(14) H(52) 3.539 ? . 2_554
F(14) H(54) 3.526 ? . 2_554
F(14) H(55) 3.207 ? . 2_554
F(15) H(14) 3.412 ? . 4_454
F(15) H(52) 2.526 ? . 2_554
F(15) H(55) 3.302 ? . 2_554
F(15) H(74) 3.385 ? . 4_554
F(15) H(75) 3.200 ? . 4_554
F(15) H(81) 3.147 ? . 4_454
F(15) H(83) 3.285 ? . 4_454
F(16) H(38) 2.375 ? . 2_544
F(16) H(41) 3.075 ? . 2_544
F(16) H(78) 2.852 ? . 3_555
F(16) H(82) 3.495 ? . 3_655
F(16) H(83) 2.808 ? . 3_655
F(17) H(9) 2.531 ? . 4_454
F(17) H(14) 3.130 ? . 4_454
F(17) H(41) 3.205 ? . 2_544
F(17) H(78) 3.216 ? . 3_555
F(17) H(81) 2.881 ? . 4_454
F(18) H(23) 2.688 ? . 4_554
F(18) H(28) 3.274 ? . 4_554
F(18) H(75) 2.799 ? . 4_554
F(18) H(82) 3.187 ? . 3_655
F(18) H(83) 3.265 ? . 3_655
F(19) H(43) 3.171 ? . .
F(19) H(44) 3.283 ? . .
F(19) H(50) 2.615 ? . .
F(19) H(57) 3.220 ? . .
F(19) H(60) 2.863 ? . .
F(20) H(10) 3.110 ? . 1_455
F(20) H(12) 3.570 ? . 1_455
F(20) H(13) 2.640 ? . 1_455
F(20) H(29) 2.867 ? . 3_555
F(20) H(30) 3.064 ? . 3_555
F(20) H(57) 3.557 ? . 3_555
F(20) H(59) 2.839 ? . 3_555
F(20) H(87) 3.522 ? . 3_565
F(21) H(17) 2.528 ? . 3_555
F(21) H(19) 3.394 ? . 3_555
F(21) H(20) 2.737 ? . 3_555
F(21) H(50) 3.154 ? . .
F(21) H(51) 2.839 ? . .
F(21) H(57) 3.360 ? . 3_555
F(21) H(58) 3.406 ? . 3_555
F(21) H(59) 3.216 ? . 3_555
F(21) H(87) 3.037 ? . 3_565
F(22) H(12) 2.910 ? . 1_455
F(22) H(13) 3.052 ? . 1_455
F(22) H(54) 2.648 ? . 3_555
F(22) H(57) 3.483 ? . .
F(22) H(60) 2.806 ? . .
F(22) H(66) 2.846 ? . 3_565
F(22) H(67) 3.266 ? . 3_565
F(23) H(50) 2.974 ? . .
F(23) H(51) 3.003 ? . .
F(23) H(51) 3.110 ? . 3_555
F(23) H(57) 2.349 ? . .
F(23) H(57) 2.787 ? . 3_555
F(23) H(59) 3.190 ? . 3_555
F(24) H(10) 2.922 ? . 1_455
F(24) H(13) 3.551 ? . 1_455
F(24) H(66) 3.345 ? . 3_565
F(24) H(69) 2.631 ? . 3_565
F(24) H(70) 3.516 ? . 3_565
F(24) H(87) 3.289 ? . 3_565
F(24) H(89) 3.152 ? . 3_565
O(2) H(24) 2.380 ? . .
O(2) H(25) 3.278 ? . .
O(2) H(44) 2.344 ? . 3_565
O(2) H(49) 3.413 ? . 3_565
O(2) H(62) 2.924 ? . .
O(2) H(63) 3.583 ? . .
O(2) H(65) 2.871 ? . .
O(2) H(66) 3.120 ? . .
O(2) H(67) 2.585 ? . .
O(2) H(68) 2.744 ? . .
O(2) H(69) 2.750 ? . .
O(2) H(70) 3.066 ? . .
O(2) H(71) 3.528 ? . .
O(2) H(72) 2.399 ? . .
O(3) H(22) 2.778 ? . .
O(3) H(23) 3.517 ? . .
O(3) H(55) 2.815 ? . 3_555
O(3) H(56) 3.249 ? . 3_555
O(3) H(73) 2.819 ? . .
O(3) H(74) 3.075 ? . .
O(3) H(75) 2.493 ? . .
O(3) H(76) 2.826 ? . .
O(3) H(77) 3.324 ? . .
O(3) H(78) 3.437 ? . .
O(3) H(80) 2.394 ? . .
O(4) H(27) 3.076 ? . 2_645
O(4) H(28) 2.723 ? . 2_645
O(4) H(39) 2.699 ? . 4_655
O(4) H(45) 3.502 ? . 4_655
O(4) H(81) 2.681 ? . .
O(4) H(82) 3.007 ? . .
O(4) H(83) 2.338 ? . .
O(4) H(84) 2.796 ? . .
O(4) H(85) 3.162 ? . .
O(5) H(9) 3.110 ? . .
O(5) H(15) 3.271 ? . .
O(5) H(34) 2.834 ? . 3_655
O(5) H(35) 3.281 ? . 3_655
O(5) H(81) 2.812 ? . .
O(5) H(82) 2.935 ? . .
O(5) H(84) 2.507 ? . .
O(5) H(85) 2.856 ? . .
O(5) H(86) 2.124 ? . .
O(6) H(10) 2.761 ? . 3_665
O(6) H(11) 2.785 ? . 3_665
O(6) H(30) 2.638 ? . 1_565
O(6) H(33) 3.182 ? . 1_565
O(6) H(35) 2.709 ? . 1_565
O(6) H(87) 2.822 ? . .
O(6) H(87) 3.082 ? . 3_675
O(6) H(88) 3.057 ? . .
O(6) H(88) 2.317 ? . 3_675
O(6) H(89) 2.532 ? . .
O(6) H(89) 3.493 ? . 3_675
N(4) H(85) 3.541 ? . 2_655
C(1) H(42) 3.327 ? . 3_665
C(1) H(71) 3.493 ? . 3_665
C(1) H(72) 3.465 ? . .
C(2) H(37) 3.166 ? . 3_665
C(2) H(42) 3.302 ? . 3_665
C(2) H(72) 3.289 ? . .
C(3) H(37) 3.511 ? . 3_665
C(3) H(48) 3.562 ? . 3_565
C(3) H(49) 3.469 ? . 3_565
C(4) H(48) 3.065 ? . 3_565
C(4) H(49) 3.268 ? . 3_565
C(4) H(73) 3.522 ? . 2_655
C(4) H(76) 3.193 ? . 2_655
C(5) H(76) 3.441 ? . 2_655
C(5) H(85) 3.247 ? . 2_655
C(5) H(86) 3.586 ? . 2_655
C(6) H(31) 3.470 ? . 3_665
C(6) H(37) 3.564 ? . 3_665
C(6) H(47) 3.523 ? . 3_565
C(6) H(73) 3.300 ? . 2_655
C(7) H(41) 3.578 ? . 3_665
C(7) H(42) 3.348 ? . 3_665
C(8) H(40) 3.204 ? . 3_665
C(8) H(41) 3.125 ? . 3_665
C(8) H(42) 3.324 ? . 3_665
C(8) H(81) 3.445 ? . .
C(9) H(40) 3.278 ? . 3_665
C(9) H(81) 3.599 ? . .
C(10) H(30) 3.386 ? . 3_655
C(10) H(35) 3.269 ? . 3_655
C(10) H(69) 3.445 ? . 3_665
C(11) H(35) 3.353 ? . 3_655
C(12) H(40) 3.526 ? . 3_665
C(12) H(52) 3.391 ? . 3_655
C(12) H(81) 3.134 ? . .
C(13) H(34) 3.533 ? . 3_655
C(13) H(35) 3.416 ? . 3_655
C(14) H(33) 3.359 ? . 3_655
C(14) H(34) 3.057 ? . 3_655
C(14) H(35) 3.327 ? . 3_655
C(15) H(33) 3.568 ? . 3_655
C(15) H(80) 3.426 ? . .
C(15) H(87) 3.506 ? . 1_545
C(16) H(51) 3.544 ? . 3_555
C(16) H(56) 3.454 ? . 3_555
C(16) H(58) 3.266 ? . .
C(16) H(87) 3.239 ? . 1_545
C(17) H(56) 3.484 ? . 3_555
C(17) H(58) 3.353 ? . .
C(18) H(45) 3.543 ? . 3_555
C(18) H(47) 3.262 ? . 3_555
C(18) H(80) 3.207 ? . .
C(18) H(87) 3.542 ? . 1_545
C(19) H(55) 3.569 ? . 3_555
C(19) H(56) 3.568 ? . 3_555
C(19) H(85) 3.282 ? . 2_655
C(20) H(55) 3.017 ? . 3_555
C(20) H(56) 3.376 ? . 3_555
C(20) H(85) 3.354 ? . 2_655
C(22) H(44) 3.383 ? . 3_565
C(22) H(49) 3.485 ? . 3_565
C(22) H(61) 3.239 ? . .
C(22) H(62) 3.464 ? . .
C(23) H(49) 3.549 ? . 3_565
C(23) H(61) 3.500 ? . .
C(24) H(38) 3.561 ? . 3_565
C(24) H(65) 3.463 ? . 3_565
C(25) H(13) 3.502 ? . 3_655
C(26) H(13) 3.274 ? . 3_655
C(27) H(82) 3.487 ? . 3_655
C(28) H(5) 3.096 ? . 3_665
C(28) H(6) 3.511 ? . 3_665
C(28) H(73) 3.558 ? . 4_554
C(28) H(75) 3.472 ? . 4_554
C(28) H(82) 3.196 ? . 3_655
C(29) H(5) 3.357 ? . 3_665
C(29) H(74) 3.399 ? . 4_554
C(29) H(75) 3.333 ? . 4_554
C(29) H(82) 3.253 ? . 3_655
C(30) H(16) 3.248 ? . 3_655
C(30) H(88) 3.107 ? . 3_665
C(31) H(5) 3.453 ? . 3_665
C(32) H(5) 3.271 ? . 3_665
C(32) H(65) 3.102 ? . .
C(32) H(68) 3.391 ? . .
C(33) H(65) 3.149 ? . .
C(33) H(74) 3.319 ? . 4_554
C(33) H(77) 3.110 ? . 4_554
C(34) H(27) 3.556 ? . 3_565
C(34) H(28) 3.139 ? . 3_565
C(34) H(74) 3.196 ? . 4_554
C(34) H(77) 3.411 ? . 4_554
C(34) H(83) 3.526 ? . 4_454
C(35) H(27) 3.467 ? . 3_565
C(35) H(28) 3.472 ? . 3_565
C(35) H(74) 3.388 ? . 4_554
C(35) H(83) 3.543 ? . 4_454
C(36) H(9) 3.377 ? . 3_665
C(36) H(65) 3.443 ? . .
C(36) H(66) 3.503 ? . .
C(36) H(68) 3.402 ? . .
C(36) H(77) 2.885 ? . 4_554
C(37) H(27) 3.216 ? . 3_565
C(38) H(24) 3.279 ? . 3_565
C(38) H(27) 3.277 ? . 3_565
C(39) H(20) 3.558 ? . 3_555
C(39) H(21) 3.493 ? . 3_555
C(39) H(84) 3.059 ? . 4_454
C(40) H(20) 3.414 ? . 3_555
C(40) H(21) 3.096 ? . 3_555
C(40) H(79) 3.352 ? . 3_555
C(40) H(84) 3.093 ? . 4_454
C(41) H(78) 3.485 ? . 3_555
C(41) H(79) 3.506 ? . 3_555
C(42) H(3) 3.431 ? . 3_565
C(42) H(6) 3.433 ? . 3_565
C(42) H(19) 3.453 ? . 3_555
C(42) H(84) 2.816 ? . 4_454
C(43) H(20) 3.477 ? . 3_555
C(44) H(17) 3.543 ? . 3_555
C(44) H(20) 3.430 ? . 3_555
C(44) H(57) 3.456 ? . 3_555
C(46) H(13) 3.422 ? . 3_655
C(46) H(14) 3.171 ? . 3_655
C(46) H(80) 3.568 ? . 3_555
C(47) H(78) 3.576 ? . 3_555
C(47) H(82) 3.358 ? . 3_655
C(47) H(83) 3.527 ? . 3_655
C(48) H(23) 3.356 ? . 3_555
C(49) H(17) 3.346 ? . .
C(49) H(51) 3.125 ? . 3_555
C(49) H(56) 3.596 ? . 3_555
C(51) H(67) 3.318 ? . 3_565
C(52) H(24) 3.425 ? . .
C(52) H(65) 3.436 ? . .
C(52) H(67) 3.113 ? . 3_565
C(53) H(26) 3.058 ? . 3_565
C(53) H(40) 3.163 ? . .
C(53) H(60) 3.497 ? . 3_565
C(53) H(62) 3.421 ? . .
C(53) H(63) 3.267 ? . 3_565
C(53) H(68) 2.557 ? . .
C(53) H(69) 2.587 ? . .
C(54) H(44) 3.263 ? . 3_565
C(54) H(62) 3.303 ? . .
C(54) H(65) 1.986 ? . .
C(54) H(66) 1.951 ? . .
C(54) H(67) 1.994 ? . .
C(54) H(68) 1.805 ? . .
C(54) H(69) 1.784 ? . .
C(54) H(70) 2.965 ? . .
C(54) H(71) 3.195 ? . .
C(54) H(72) 2.639 ? . .
C(55) H(65) 2.831 ? . .
C(55) H(66) 2.540 ? . .
C(55) H(67) 3.171 ? . .
C(55) H(70) 2.053 ? . .
C(55) H(71) 1.991 ? . .
C(55) H(72) 1.981 ? . .
C(56) H(2) 3.464 ? . .
C(56) H(68) 1.995 ? . .
C(56) H(69) 1.915 ? . .
C(57) H(5) 3.403 ? . 2_645
C(57) H(31) 3.272 ? . 4_555
C(57) H(32) 2.956 ? . 4_555
C(57) H(76) 2.721 ? . .
C(57) H(77) 2.456 ? . .
C(58) H(22) 3.583 ? . .
C(58) H(55) 3.527 ? . 3_555
C(58) H(73) 1.905 ? . .
C(58) H(74) 1.880 ? . .
C(58) H(75) 1.849 ? . .
C(58) H(76) 2.118 ? . .
C(58) H(77) 2.199 ? . .
C(58) H(78) 2.864 ? . .
C(58) H(79) 3.247 ? . .
C(58) H(80) 2.392 ? . .
C(59) H(41) 3.239 ? . 4_555
C(59) H(73) 2.571 ? . .
C(59) H(74) 2.418 ? . .
C(59) H(75) 3.203 ? . .
C(59) H(78) 1.877 ? . .
C(59) H(79) 1.940 ? . .
C(59) H(80) 1.936 ? . .
C(60) H(21) 3.178 ? . .
C(60) H(41) 3.474 ? . 4_555
C(60) H(45) 3.423 ? . 3_555
C(60) H(46) 3.139 ? . 3_555
C(60) H(74) 3.555 ? . .
C(60) H(76) 1.878 ? . .
C(60) H(77) 1.948 ? . .
C(61) H(14) 3.053 ? . .
C(61) H(39) 3.508 ? . 4_655
C(61) H(52) 3.454 ? . 3_655
C(61) H(53) 3.043 ? . 3_655
C(62) H(28) 3.387 ? . 2_645
C(62) H(39) 3.566 ? . 4_655
C(62) H(81) 1.987 ? . .
C(62) H(82) 1.995 ? . .
C(62) H(83) 1.983 ? . .
C(62) H(84) 2.698 ? . .
C(62) H(85) 2.822 ? . .
C(62) H(86) 3.310 ? . .
C(63) H(34) 3.356 ? . 3_655
C(63) H(81) 2.815 ? . .
C(63) H(82) 2.640 ? . .
C(63) H(83) 3.268 ? . .
C(63) H(84) 1.940 ? . .
C(63) H(85) 1.909 ? . .
C(63) H(86) 1.970 ? . .
C(64) H(3) 3.493 ? . 2_645
C(64) H(4) 3.125 ? . 2_645
C(64) H(48) 2.976 ? . 4_655
C(65) H(10) 3.551 ? . 3_665
C(65) H(19) 3.431 ? . 1_565
C(65) H(33) 3.279 ? . 3_665
C(66) H(10) 3.506 ? . 3_665
C(66) H(11) 3.536 ? . 3_665
C(66) H(30) 3.382 ? . 1_565
C(66) H(87) 2.008 ? . .
C(66) H(87) 3.034 ? . 3_675
C(66) H(88) 1.998 ? . .
C(66) H(88) 2.549 ? . 3_675
C(66) H(89) 2.034 ? . .
C(66) H(89) 3.201 ? . 3_675
H(1) H(42) 3.591 ? . 3_665
H(1) H(68) 3.394 ? . 3_665
H(1) H(71) 2.719 ? . 3_665
H(1) H(72) 3.539 ? . .
H(2) F(8) 3.368 ? . 3_665
H(2) F(10) 3.283 ? . 3_665
H(2) F(12) 2.744 ? . 3_665
H(2) C(56) 3.464 ? . .
H(2) H(37) 2.810 ? . 3_665
H(2) H(42) 3.561 ? . 3_665
H(2) H(68) 3.345 ? . 3_665
H(2) H(70) 3.451 ? . .
H(2) H(71) 3.138 ? . .
H(2) H(71) 3.233 ? . 3_665
H(2) H(72) 3.239 ? . .
H(3) F(2) 3.501 ? . 2_655
H(3) F(4) 2.633 ? . 2_655
H(3) C(42) 3.431 ? . 3_565
H(3) C(64) 3.493 ? . 2_655
H(3) H(48) 2.757 ? . 3_565
H(3) H(49) 3.412 ? . 3_565
H(3) H(73) 2.995 ? . 2_655
H(3) H(76) 2.881 ? . 2_655
H(3) H(84) 3.326 ? . 2_655
H(3) H(85) 3.519 ? . 2_655
H(3) H(86) 3.078 ? . 2_655
H(4) C(64) 3.125 ? . 2_655
H(4) H(76) 3.340 ? . 2_655
H(4) H(84) 3.429 ? . 2_655
H(4) H(85) 2.576 ? . 2_655
H(4) H(86) 2.932 ? . 2_655
H(5) F(8) 3.108 ? . 3_665
H(5) C(28) 3.096 ? . 3_665
H(5) C(29) 3.357 ? . 3_665
H(5) C(31) 3.453 ? . 3_665
H(5) C(32) 3.271 ? . 3_665
H(5) C(57) 3.403 ? . 2_655
H(5) H(31) 2.976 ? . 3_665
H(5) H(32) 3.427 ? . 3_665
H(5) H(36) 3.414 ? . 3_665
H(5) H(37) 3.064 ? . 3_665
H(5) H(73) 2.767 ? . 2_655
H(5) H(74) 3.202 ? . 2_655
H(6) F(2) 2.536 ? . 2_655
H(6) F(4) 3.353 ? . 2_655
H(6) C(28) 3.511 ? . 3_665
H(6) C(42) 3.433 ? . 3_565
H(6) H(31) 3.133 ? . 3_665
H(6) H(33) 3.387 ? . 3_665
H(6) H(47) 2.968 ? . 3_565
H(6) H(48) 3.171 ? . 3_565
H(6) H(73) 3.164 ? . 2_655
H(7) P(2) 3.581 ? . 3_665
H(7) F(8) 2.610 ? . 3_665
H(7) F(10) 2.857 ? . 3_665
H(7) H(47) 3.536 ? . 3_565
H(7) H(70) 3.404 ? . .
H(8) H(41) 3.580 ? . 3_665
H(8) H(42) 3.463 ? . 3_665
H(8) H(79) 3.367 ? . 2_655
H(9) F(17) 2.531 ? . 4_655
H(9) O(5) 3.110 ? . .
H(9) C(36) 3.377 ? . 3_665
H(9) H(40) 3.263 ? . 3_665
H(9) H(41) 2.858 ? . 3_665
H(9) H(42) 3.492 ? . 3_665
H(9) H(81) 2.900 ? . .
H(10) F(20) 3.110 ? . 1_655
H(10) F(24) 2.922 ? . 1_655
H(10) O(6) 2.761 ? . 3_665
H(10) C(65) 3.551 ? . 3_665
H(10) C(66) 3.506 ? . 3_665
H(10) H(30) 2.924 ? . 3_655
H(10) H(35) 3.422 ? . 3_655
H(10) H(69) 3.218 ? . 3_665
H(10) H(89) 2.995 ? . 3_665
H(11) O(6) 2.785 ? . 3_665
H(11) C(66) 3.536 ? . 3_665
H(11) H(35) 3.525 ? . 3_655
H(11) H(89) 3.259 ? . 3_665
H(12) F(14) 2.992 ? . 4_655
H(12) F(20) 3.570 ? . 1_655
H(12) F(22) 2.910 ? . 1_655
H(12) H(40) 2.942 ? . 3_665
H(12) H(52) 3.466 ? . 3_655
H(12) H(54) 3.047 ? . 3_655
H(12) H(66) 2.945 ? . 3_665
H(13) F(20) 2.640 ? . 1_655
H(13) F(22) 3.052 ? . 1_655
H(13) F(24) 3.551 ? . 1_655
H(13) C(25) 3.502 ? . 3_655
H(13) C(26) 3.274 ? . 3_655
H(13) C(46) 3.422 ? . 3_655
H(13) H(29) 3.387 ? . 3_655
H(13) H(30) 2.988 ? . 3_655
H(13) H(52) 3.441 ? . 3_655
H(13) H(81) 3.516 ? . .
H(14) F(14) 3.179 ? . 4_655
H(14) F(15) 3.412 ? . 4_655
H(14) F(17) 3.130 ? . 4_655
H(14) C(46) 3.171 ? . 3_655
H(14) C(61) 3.053 ? . .
H(14) H(52) 2.768 ? . 3_655
H(14) H(81) 2.250 ? . .
H(14) H(82) 3.103 ? . .
H(14) H(83) 3.505 ? . .
H(15) O(5) 3.271 ? . .
H(15) H(34) 3.524 ? . 3_655
H(15) H(35) 3.535 ? . 3_655
H(15) H(86) 3.166 ? . .
H(16) F(2) 3.255 ? . 2_645
H(16) F(3) 2.585 ? . 2_645
H(16) C(30) 3.248 ? . 3_655
H(16) H(33) 3.241 ? . 3_655
H(16) H(34) 2.653 ? . 3_655
H(16) H(35) 3.363 ? . 3_655
H(16) H(76) 3.414 ? . .
H(16) H(86) 3.227 ? . .
H(17) F(21) 2.528 ? . 3_555
H(17) C(44) 3.543 ? . 3_555
H(17) C(49) 3.346 ? . .
H(17) H(51) 2.892 ? . 3_555
H(17) H(56) 3.315 ? . 3_555
H(17) H(58) 2.606 ? . .
H(17) H(59) 3.379 ? . .
H(17) H(87) 2.973 ? . 1_545
H(18) H(56) 3.345 ? . 3_555
H(18) H(58) 2.776 ? . .
H(18) H(61) 3.393 ? . .
H(19) F(2) 3.273 ? . 2_645
H(19) F(21) 3.394 ? . 3_555
H(19) C(42) 3.453 ? . 3_555
H(19) C(65) 3.431 ? . 1_545
H(19) H(33) 3.143 ? . 3_655
H(19) H(47) 2.667 ? . 3_555
H(19) H(87) 2.990 ? . 1_545
H(19) H(88) 3.179 ? . 1_545
H(20) F(21) 2.737 ? . 3_555
H(20) C(39) 3.558 ? . 3_555
H(20) C(40) 3.414 ? . 3_555
H(20) C(43) 3.477 ? . 3_555
H(20) C(44) 3.430 ? . 3_555
H(20) H(45) 3.570 ? . 3_555
H(20) H(47) 3.470 ? . 3_555
H(20) H(50) 3.360 ? . 3_555
H(20) H(51) 3.297 ? . 3_555
H(20) H(80) 3.169 ? . .
H(21) F(2) 3.006 ? . 2_645
H(21) F(3) 3.375 ? . 2_645
H(21) F(6) 3.420 ? . 2_645
H(21) C(39) 3.493 ? . 3_555
H(21) C(40) 3.096 ? . 3_555
H(21) C(60) 3.178 ? . .
H(21) H(45) 2.826 ? . 3_555
H(21) H(47) 3.174 ? . 3_555
H(21) H(79) 2.830 ? . .
H(21) H(80) 2.664 ? . .
H(22) O(3) 2.778 ? . .
H(22) C(58) 3.583 ? . .
H(22) H(55) 3.580 ? . 3_555
H(22) H(75) 3.313 ? . .
H(22) H(85) 3.572 ? . 2_655
H(23) F(14) 3.362 ? . 4_555
H(23) F(18) 2.688 ? . 4_555
H(23) O(3) 3.517 ? . .
H(23) C(48) 3.356 ? . 3_555
H(23) H(54) 3.591 ? . 3_555
H(23) H(55) 2.624 ? . 3_555
H(23) H(56) 3.415 ? . 3_555
H(23) H(75) 3.127 ? . .
H(24) O(2) 2.380 ? . .
H(24) C(38) 3.279 ? . 3_565
H(24) C(52) 3.425 ? . .
H(24) H(44) 2.671 ? . 3_565
H(24) H(49) 3.299 ? . 3_565
H(24) H(61) 3.318 ? . .
H(24) H(62) 2.963 ? . .
H(24) H(63) 3.169 ? . .
H(25) O(2) 3.278 ? . .
H(25) H(49) 3.389 ? . 3_565
H(25) H(72) 2.923 ? . .
H(26) F(14) 3.310 ? . 4_555
H(26) C(53) 3.058 ? . 3_565
H(26) H(54) 3.299 ? . 3_555
H(26) H(63) 3.475 ? . .
H(26) H(65) 2.779 ? . 3_565
H(26) H(66) 3.029 ? . 3_565
H(26) H(67) 2.852 ? . 3_565
H(27) O(4) 3.076 ? . 2_655
H(27) C(34) 3.556 ? . 3_565
H(27) C(35) 3.467 ? . 3_565
H(27) C(37) 3.216 ? . 3_565
H(27) C(38) 3.277 ? . 3_565
H(27) H(39) 3.462 ? . 3_565
H(27) H(43) 3.091 ? . 3_565
H(27) H(44) 3.265 ? . 3_565
H(27) H(65) 3.351 ? . 3_565
H(28) F(14) 2.942 ? . 4_555
H(28) F(18) 3.274 ? . 4_555
H(28) O(4) 2.723 ? . 2_655
H(28) C(34) 3.139 ? . 3_565
H(28) C(35) 3.472 ? . 3_565
H(28) C(62) 3.387 ? . 2_655
H(28) H(38) 2.837 ? . 3_565
H(28) H(39) 3.386 ? . 3_565
H(28) H(83) 3.522 ? . 2_655
H(29) F(20) 2.867 ? . 3_555
H(29) H(13) 3.387 ? . 3_655
H(30) F(20) 3.064 ? . 3_555
H(30) O(6) 2.638 ? . 1_545
H(30) C(10) 3.386 ? . 3_655
H(30) C(66) 3.382 ? . 1_545
H(30) H(10) 2.924 ? . 3_655
H(30) H(13) 2.988 ? . 3_655
H(31) F(2) 3.308 ? . 4_554
H(31) F(5) 2.628 ? . 4_554
H(31) C(6) 3.470 ? . 3_665
H(31) C(57) 3.272 ? . 4_554
H(31) H(5) 2.976 ? . 3_665
H(31) H(6) 3.133 ? . 3_665
H(31) H(73) 2.907 ? . 4_554
H(31) H(74) 3.505 ? . 4_554
H(31) H(75) 2.915 ? . 4_554
H(31) H(82) 3.491 ? . 3_655
H(32) C(57) 2.956 ? . 4_554
H(32) H(5) 3.427 ? . 3_665
H(32) H(73) 3.186 ? . 4_554
H(32) H(74) 2.621 ? . 4_554
H(32) H(75) 2.607 ? . 4_554
H(32) H(82) 3.557 ? . 3_655
H(33) F(2) 3.330 ? . 4_554
H(33) O(6) 3.182 ? . 1_545
H(33) C(14) 3.359 ? . 3_655
H(33) C(15) 3.568 ? . 3_655
H(33) C(65) 3.279 ? . 3_665
H(33) H(6) 3.387 ? . 3_665
H(33) H(16) 3.241 ? . 3_655
H(33) H(19) 3.143 ? . 3_655
H(33) H(87) 3.547 ? . 3_665
H(33) H(88) 2.355 ? . 3_665
H(34) F(2) 3.125 ? . 4_554
H(34) F(3) 3.504 ? . 4_554
H(34) F(5) 3.333 ? . 4_554
H(34) O(5) 2.834 ? . 3_655
H(34) C(13) 3.533 ? . 3_655
H(34) C(14) 3.057 ? . 3_655
H(34) C(63) 3.356 ? . 3_655
H(34) H(15) 3.524 ? . 3_655
H(34) H(16) 2.653 ? . 3_655
H(34) H(86) 3.433 ? . 3_655
H(35) O(5) 3.281 ? . 3_655
H(35) O(6) 2.709 ? . 1_545
H(35) C(10) 3.269 ? . 3_655
H(35) C(11) 3.353 ? . 3_655
H(35) C(13) 3.416 ? . 3_655
H(35) C(14) 3.327 ? . 3_655
H(35) H(10) 3.422 ? . 3_655
H(35) H(11) 3.525 ? . 3_655
H(35) H(15) 3.535 ? . 3_655
H(35) H(16) 3.363 ? . 3_655
H(35) H(88) 3.108 ? . 3_665
H(36) F(8) 2.400 ? . .
H(36) F(9) 3.297 ? . .
H(36) H(5) 3.414 ? . 3_665
H(37) F(8) 3.112 ? . .
H(37) F(12) 3.186 ? . .
H(37) C(2) 3.166 ? . 3_665
H(37) C(3) 3.511 ? . 3_665
H(37) C(6) 3.564 ? . 3_665
H(37) H(2) 2.810 ? . 3_665
H(37) H(5) 3.064 ? . 3_665
H(37) H(65) 3.175 ? . .
H(37) H(68) 2.735 ? . .
H(38) F(14) 3.129 ? . 2_554
H(38) F(16) 2.375 ? . 2_554
H(38) C(24) 3.561 ? . 3_565
H(38) H(28) 2.837 ? . 3_565
H(38) H(74) 3.493 ? . 4_554
H(38) H(77) 3.376 ? . 4_554
H(38) H(83) 2.861 ? . 4_454
H(39) O(4) 2.699 ? . 4_454
H(39) C(61) 3.508 ? . 4_454
H(39) C(62) 3.566 ? . 4_454
H(39) H(27) 3.462 ? . 3_565
H(39) H(28) 3.386 ? . 3_565
H(39) H(83) 2.896 ? . 4_454
H(40) F(14) 3.207 ? . 2_554
H(40) C(8) 3.204 ? . 3_665
H(40) C(9) 3.278 ? . 3_665
H(40) C(12) 3.526 ? . 3_665
H(40) C(53) 3.163 ? . .
H(40) H(9) 3.263 ? . 3_665
H(40) H(12) 2.942 ? . 3_665
H(40) H(65) 2.879 ? . .
H(40) H(66) 2.644 ? . .
H(40) H(68) 3.002 ? . .
H(40) H(69) 3.508 ? . .
H(41) F(14) 3.157 ? . 2_554
H(41) F(16) 3.075 ? . 2_554
H(41) F(17) 3.205 ? . 2_554
H(41) C(7) 3.578 ? . 3_665
H(41) C(8) 3.125 ? . 3_665
H(41) C(59) 3.239 ? . 4_554
H(41) C(60) 3.474 ? . 4_554
H(41) H(8) 3.580 ? . 3_665
H(41) H(9) 2.858 ? . 3_665
H(41) H(77) 2.410 ? . 4_554
H(41) H(78) 2.978 ? . 4_554
H(42) C(1) 3.327 ? . 3_665
H(42) C(2) 3.302 ? . 3_665
H(42) C(7) 3.348 ? . 3_665
H(42) C(8) 3.324 ? . 3_665
H(42) H(1) 3.591 ? . 3_665
H(42) H(2) 3.561 ? . 3_665
H(42) H(8) 3.463 ? . 3_665
H(42) H(9) 3.492 ? . 3_665
H(42) H(68) 3.125 ? . .
H(42) H(77) 2.828 ? . 4_554
H(43) F(19) 3.171 ? . .
H(43) H(27) 3.091 ? . 3_565
H(44) F(19) 3.283 ? . .
H(44) O(2) 2.344 ? . 3_565
H(44) C(22) 3.383 ? . 3_565
H(44) C(54) 3.263 ? . 3_565
H(44) H(24) 2.671 ? . 3_565
H(44) H(27) 3.265 ? . 3_565
H(45) F(6) 2.512 ? . 4_454
H(45) O(4) 3.502 ? . 4_454
H(45) C(18) 3.543 ? . 3_555
H(45) C(60) 3.423 ? . 3_555
H(45) H(20) 3.570 ? . 3_555
H(45) H(21) 2.826 ? . 3_555
H(45) H(78) 3.577 ? . 3_555
H(45) H(79) 2.722 ? . 3_555
H(45) H(80) 3.501 ? . 3_555
H(45) H(84) 2.817 ? . 4_454
H(46) C(60) 3.139 ? . 3_555
H(46) H(78) 2.705 ? . 3_555
H(46) H(79) 3.021 ? . 3_555
H(46) H(80) 3.181 ? . 3_555
H(47) F(2) 3.136 ? . 4_454
H(47) C(6) 3.523 ? . 3_565
H(47) C(18) 3.262 ? . 3_555
H(47) H(6) 2.968 ? . 3_565
H(47) H(7) 3.536 ? . 3_565
H(47) H(19) 2.667 ? . 3_555
H(47) H(20) 3.470 ? . 3_555
H(47) H(21) 3.174 ? . 3_555
H(47) H(70) 3.299 ? . 3_565
H(48) F(2) 2.990 ? . 4_454
H(48) F(4) 3.371 ? . 4_454
H(48) F(6) 3.125 ? . 4_454
H(48) C(3) 3.562 ? . 3_565
H(48) C(4) 3.065 ? . 3_565
H(48) C(64) 2.976 ? . 4_454
H(48) H(3) 2.757 ? . 3_565
H(48) H(6) 3.171 ? . 3_565
H(48) H(84) 2.138 ? . 4_454
H(48) H(85) 3.235 ? . 4_454
H(48) H(86) 3.224 ? . 4_454
H(49) O(2) 3.413 ? . 3_565
H(49) C(3) 3.469 ? . 3_565
H(49) C(4) 3.268 ? . 3_565
H(49) C(22) 3.485 ? . 3_565
H(49) C(23) 3.549 ? . 3_565
H(49) H(3) 3.412 ? . 3_565
H(49) H(24) 3.299 ? . 3_565
H(49) H(25) 3.389 ? . 3_565
H(49) H(70) 3.290 ? . 3_565
H(49) H(72) 3.171 ? . 3_565
H(49) H(84) 3.052 ? . 4_454
H(50) P(4) 3.547 ? . .
H(50) F(19) 2.615 ? . .
H(50) F(21) 3.154 ? . .
H(50) F(23) 2.974 ? . .
H(50) H(20) 3.360 ? . 3_555
H(51) F(21) 2.839 ? . .
H(51) F(23) 3.003 ? . .
H(51) F(23) 3.110 ? . 3_555
H(51) C(16) 3.544 ? . 3_555
H(51) C(49) 3.125 ? . 3_555
H(51) H(17) 2.892 ? . 3_555
H(51) H(20) 3.297 ? . 3_555
H(51) H(57) 2.612 ? . 3_555
H(51) H(58) 2.798 ? . 3_555
H(52) F(14) 3.539 ? . 2_544
H(52) F(15) 2.526 ? . 2_544
H(52) C(12) 3.391 ? . 3_655
H(52) C(61) 3.454 ? . 3_655
H(52) H(12) 3.466 ? . 3_655
H(52) H(13) 3.441 ? . 3_655
H(52) H(14) 2.768 ? . 3_655
H(52) H(81) 3.139 ? . 3_655
H(52) H(82) 3.534 ? . 3_655
H(52) H(83) 3.141 ? . 3_655
H(53) C(61) 3.043 ? . 3_655
H(53) H(78) 3.572 ? . 3_555
H(53) H(81) 3.313 ? . 3_655
H(53) H(82) 2.593 ? . 3_655
H(53) H(83) 2.774 ? . 3_655
H(54) F(14) 3.526 ? . 2_544
H(54) F(22) 2.648 ? . 3_555
H(54) H(12) 3.047 ? . 3_655
H(54) H(23) 3.591 ? . 3_555
H(54) H(26) 3.299 ? . 3_555
H(54) H(60) 3.117 ? . 3_555
H(54) H(61) 3.519 ? . 3_555
H(55) F(14) 3.207 ? . 2_544
H(55) F(15) 3.302 ? . 2_544
H(55) O(3) 2.815 ? . 3_555
H(55) C(19) 3.569 ? . 3_555
H(55) C(20) 3.017 ? . 3_555
H(55) C(58) 3.527 ? . 3_555
H(55) H(22) 3.580 ? . 3_555
H(55) H(23) 2.624 ? . 3_555
H(56) O(3) 3.249 ? . 3_555
H(56) C(16) 3.454 ? . 3_555
H(56) C(17) 3.484 ? . 3_555
H(56) C(19) 3.568 ? . 3_555
H(56) C(20) 3.376 ? . 3_555
H(56) C(49) 3.596 ? . 3_555
H(56) H(17) 3.315 ? . 3_555
H(56) H(18) 3.345 ? . 3_555
H(56) H(23) 3.415 ? . 3_555
H(56) H(57) 3.543 ? . 3_555
H(56) H(58) 2.886 ? . 3_555
H(56) H(60) 3.433 ? . 3_555
H(56) H(61) 3.188 ? . 3_555
H(57) F(19) 3.220 ? . .
H(57) F(20) 3.557 ? . 3_555
H(57) F(21) 3.360 ? . 3_555
H(57) F(22) 3.483 ? . .
H(57) F(23) 2.349 ? . .
H(57) F(23) 2.787 ? . 3_555
H(57) C(44) 3.456 ? . 3_555
H(57) H(51) 2.612 ? . 3_555
H(57) H(56) 3.543 ? . 3_555
H(58) F(9) 3.023 ? . .
H(58) F(21) 3.406 ? . 3_555
H(58) C(16) 3.266 ? . .
H(58) C(17) 3.353 ? . .
H(58) H(17) 2.606 ? . .
H(58) H(18) 2.776 ? . .
H(58) H(51) 2.798 ? . 3_555
H(58) H(56) 2.886 ? . 3_555
H(59) F(9) 3.445 ? . .
H(59) F(20) 2.839 ? . 3_555
H(59) F(21) 3.216 ? . 3_555
H(59) F(23) 3.190 ? . 3_555
H(59) H(17) 3.379 ? . .
H(60) F(19) 2.863 ? . .
H(60) F(22) 2.806 ? . .
H(60) C(53) 3.497 ? . 3_565
H(60) H(54) 3.117 ? . 3_555
H(60) H(56) 3.433 ? . 3_555
H(60) H(66) 3.545 ? . 3_565
H(60) H(67) 2.663 ? . 3_565
H(61) F(9) 2.602 ? . .
H(61) C(22) 3.239 ? . .
H(61) C(23) 3.500 ? . .
H(61) H(18) 3.393 ? . .
H(61) H(24) 3.318 ? . .
H(61) H(54) 3.519 ? . 3_555
H(61) H(56) 3.188 ? . 3_555
H(62) F(9) 3.032 ? . .
H(62) O(2) 2.924 ? . .
H(62) C(22) 3.464 ? . .
H(62) C(53) 3.421 ? . .
H(62) C(54) 3.303 ? . .
H(62) H(24) 2.963 ? . .
H(62) H(65) 2.990 ? . .
H(62) H(67) 3.493 ? . .
H(63) O(2) 3.583 ? . .
H(63) C(53) 3.267 ? . 3_565
H(63) H(24) 3.169 ? . .
H(63) H(26) 3.475 ? . .
H(63) H(63) 3.171 ? . 3_565
H(63) H(65) 3.575 ? . .
H(63) H(65) 3.533 ? . 3_565
H(63) H(67) 3.560 ? . .
H(63) H(67) 2.348 ? . 3_565
H(64) H(65) 3.214 ? . .
H(64) H(67) 3.436 ? . 3_565
H(65) O(2) 2.871 ? . .
H(65) C(24) 3.463 ? . 3_565
H(65) C(32) 3.102 ? . .
H(65) C(33) 3.149 ? . .
H(65) C(36) 3.443 ? . .
H(65) C(52) 3.436 ? . .
H(65) C(54) 1.986 ? . .
H(65) C(55) 2.831 ? . .
H(65) H(26) 2.779 ? . 3_565
H(65) H(27) 3.351 ? . 3_565
H(65) H(37) 3.175 ? . .
H(65) H(40) 2.879 ? . .
H(65) H(62) 2.990 ? . .
H(65) H(63) 3.575 ? . .
H(65) H(63) 3.533 ? . 3_565
H(65) H(64) 3.214 ? . .
H(65) H(66) 1.551 ? . .
H(65) H(67) 1.551 ? . .
H(65) H(68) 2.649 ? . .
H(65) H(69) 3.159 ? . .
H(66) F(22) 2.846 ? . 3_565
H(66) F(24) 3.345 ? . 3_565
H(66) O(2) 3.120 ? . .
H(66) C(36) 3.503 ? . .
H(66) C(54) 1.951 ? . .
H(66) C(55) 2.540 ? . .
H(66) H(12) 2.945 ? . 3_665
H(66) H(26) 3.029 ? . 3_565
H(66) H(40) 2.644 ? . .
H(66) H(60) 3.545 ? . 3_565
H(66) H(65) 1.551 ? . .
H(66) H(67) 1.551 ? . .
H(66) H(68) 2.631 ? . .
H(66) H(69) 2.366 ? . .
H(67) F(22) 3.266 ? . 3_565
H(67) O(2) 2.585 ? . .
H(67) C(51) 3.318 ? . 3_565
H(67) C(52) 3.113 ? . 3_565
H(67) C(54) 1.994 ? . .
H(67) C(55) 3.171 ? . .
H(67) H(26) 2.852 ? . 3_565
H(67) H(60) 2.663 ? . 3_565
H(67) H(62) 3.493 ? . .
H(67) H(63) 3.560 ? . .
H(67) H(63) 2.348 ? . 3_565
H(67) H(64) 3.436 ? . 3_565
H(67) H(65) 1.551 ? . .
H(67) H(66) 1.551 ? . .
H(67) H(68) 3.438 ? . .
H(67) H(69) 3.280 ? . .
H(68) F(12) 3.450 ? . .
H(68) O(2) 2.744 ? . .
H(68) C(32) 3.391 ? . .
H(68) C(36) 3.402 ? . .
H(68) C(53) 2.557 ? . .
H(68) C(54) 1.805 ? . .
H(68) C(56) 1.995 ? . .
H(68) H(1) 3.394 ? . 3_665
H(68) H(2) 3.345 ? . 3_665
H(68) H(37) 2.735 ? . .
H(68) H(40) 3.002 ? . .
H(68) H(42) 3.125 ? . .
H(68) H(65) 2.649 ? . .
H(68) H(66) 2.631 ? . .
H(68) H(67) 3.438 ? . .
H(68) H(69) 1.551 ? . .
H(68) H(70) 2.747 ? . .
H(68) H(71) 2.111 ? . .
H(68) H(72) 2.435 ? . .
H(69) F(24) 2.631 ? . 3_565
H(69) O(2) 2.750 ? . .
H(69) C(10) 3.445 ? . 3_665
H(69) C(53) 2.587 ? . .
H(69) C(54) 1.784 ? . .
H(69) C(56) 1.915 ? . .
H(69) H(10) 3.218 ? . 3_665
H(69) H(40) 3.508 ? . .
H(69) H(65) 3.159 ? . .
H(69) H(66) 2.366 ? . .
H(69) H(67) 3.280 ? . .
H(69) H(68) 1.551 ? . .
H(69) H(70) 2.111 ? . .
H(69) H(71) 2.352 ? . .
H(69) H(72) 2.647 ? . .
H(70) F(10) 2.930 ? . 3_665
H(70) F(24) 3.516 ? . 3_565
H(70) O(2) 3.066 ? . .
H(70) C(54) 2.965 ? . .
H(70) C(55) 2.053 ? . .
H(70) H(2) 3.451 ? . .
H(70) H(7) 3.404 ? . .
H(70) H(47) 3.299 ? . 3_565
H(70) H(49) 3.290 ? . 3_565
H(70) H(68) 2.747 ? . .
H(70) H(69) 2.111 ? . .
H(70) H(71) 1.551 ? . .
H(70) H(72) 1.551 ? . .
H(70) H(89) 3.372 ? . .
H(71) F(10) 2.845 ? . 3_665
H(71) F(12) 3.438 ? . .
H(71) F(12) 3.542 ? . 3_665
H(71) O(2) 3.528 ? . .
H(71) C(1) 3.493 ? . 3_665
H(71) C(54) 3.195 ? . .
H(71) C(55) 1.991 ? . .
H(71) H(1) 2.719 ? . 3_665
H(71) H(2) 3.138 ? . .
H(71) H(2) 3.233 ? . 3_665
H(71) H(68) 2.111 ? . .
H(71) H(69) 2.352 ? . .
H(71) H(70) 1.551 ? . .
H(71) H(72) 1.551 ? . .
H(72) F(12) 3.101 ? . .
H(72) O(2) 2.399 ? . .
H(72) C(1) 3.465 ? . .
H(72) C(2) 3.289 ? . .
H(72) C(54) 2.639 ? . .
H(72) C(55) 1.981 ? . .
H(72) H(1) 3.539 ? . .
H(72) H(2) 3.239 ? . .
H(72) H(25) 2.923 ? . .
H(72) H(49) 3.171 ? . 3_565
H(72) H(68) 2.435 ? . .
H(72) H(69) 2.647 ? . .
H(72) H(70) 1.551 ? . .
H(72) H(71) 1.551 ? . .
H(73) F(4) 2.848 ? . .
H(73) F(5) 3.025 ? . .
H(73) O(3) 2.819 ? . .
H(73) C(4) 3.522 ? . 2_645
H(73) C(6) 3.300 ? . 2_645
H(73) C(28) 3.558 ? . 4_555
H(73) C(58) 1.905 ? . .
H(73) C(59) 2.571 ? . .
H(73) H(3) 2.995 ? . 2_645
H(73) H(5) 2.767 ? . 2_645
H(73) H(6) 3.164 ? . 2_645
H(73) H(31) 2.907 ? . 4_555
H(73) H(32) 3.186 ? . 4_555
H(73) H(74) 1.551 ? . .
H(73) H(75) 1.551 ? . .
H(73) H(76) 2.614 ? . .
H(73) H(77) 2.664 ? . .
H(74) F(15) 3.385 ? . 4_555
H(74) O(3) 3.075 ? . .
H(74) C(29) 3.399 ? . 4_555
H(74) C(33) 3.319 ? . 4_555
H(74) C(34) 3.196 ? . 4_555
H(74) C(35) 3.388 ? . 4_555
H(74) C(58) 1.880 ? . .
H(74) C(59) 2.418 ? . .
H(74) C(60) 3.555 ? . .
H(74) H(5) 3.202 ? . 2_645
H(74) H(31) 3.505 ? . 4_555
H(74) H(32) 2.621 ? . 4_555
H(74) H(38) 3.493 ? . 4_555
H(74) H(73) 1.551 ? . .
H(74) H(75) 1.552 ? . .
H(74) H(76) 2.959 ? . .
H(74) H(77) 2.167 ? . .
H(75) F(5) 3.219 ? . .
H(75) F(15) 3.200 ? . 4_555
H(75) F(18) 2.799 ? . 4_555
H(75) O(3) 2.493 ? . .
H(75) C(28) 3.472 ? . 4_555
H(75) C(29) 3.333 ? . 4_555
H(75) C(58) 1.849 ? . .
H(75) C(59) 3.203 ? . .
H(75) H(22) 3.313 ? . .
H(75) H(23) 3.127 ? . .
H(75) H(31) 2.915 ? . 4_555
H(75) H(32) 2.607 ? . 4_555
H(75) H(73) 1.551 ? . .
H(75) H(74) 1.552 ? . .
H(75) H(76) 3.586 ? . .
H(75) H(77) 3.359 ? . .
H(76) F(3) 3.135 ? . 2_645
H(76) O(3) 2.826 ? . .
H(76) C(4) 3.193 ? . 2_645
H(76) C(5) 3.441 ? . 2_645
H(76) C(57) 2.721 ? . .
H(76) C(58) 2.118 ? . .
H(76) C(60) 1.878 ? . .
H(76) H(3) 2.881 ? . 2_645
H(76) H(4) 3.340 ? . 2_645
H(76) H(16) 3.414 ? . .
H(76) H(73) 2.614 ? . .
H(76) H(74) 2.959 ? . .
H(76) H(75) 3.586 ? . .
H(76) H(77) 1.551 ? . .
H(76) H(78) 2.594 ? . .
H(76) H(79) 2.046 ? . .
H(76) H(80) 2.361 ? . .
H(77) O(3) 3.324 ? . .
H(77) C(33) 3.110 ? . 4_555
H(77) C(34) 3.411 ? . 4_555
H(77) C(36) 2.885 ? . 4_555
H(77) C(57) 2.456 ? . .
H(77) C(58) 2.199 ? . .
H(77) C(60) 1.948 ? . .
H(77) H(38) 3.376 ? . 4_555
H(77) H(41) 2.410 ? . 4_555
H(77) H(42) 2.828 ? . 4_555
H(77) H(73) 2.664 ? . .
H(77) H(74) 2.167 ? . .
H(77) H(75) 3.359 ? . .
H(77) H(76) 1.551 ? . .
H(77) H(78) 2.055 ? . .
H(77) H(79) 2.418 ? . .
H(77) H(80) 2.689 ? . .
H(78) F(16) 2.852 ? . 3_555
H(78) F(17) 3.216 ? . 3_555
H(78) O(3) 3.437 ? . .
H(78) C(41) 3.485 ? . 3_555
H(78) C(47) 3.576 ? . 3_555
H(78) C(58) 2.864 ? . .
H(78) C(59) 1.877 ? . .
H(78) H(41) 2.978 ? . 4_555
H(78) H(45) 3.577 ? . 3_555
H(78) H(46) 2.705 ? . 3_555
H(78) H(53) 3.572 ? . 3_555
H(78) H(76) 2.594 ? . .
H(78) H(77) 2.055 ? . .
H(78) H(79) 1.551 ? . .
H(78) H(80) 1.551 ? . .
H(79) F(3) 3.207 ? . 2_645
H(79) F(6) 2.869 ? . 2_645
H(79) C(40) 3.352 ? . 3_555
H(79) C(41) 3.506 ? . 3_555
H(79) C(58) 3.247 ? . .
H(79) C(59) 1.940 ? . .
H(79) H(8) 3.367 ? . 2_645
H(79) H(21) 2.830 ? . .
H(79) H(45) 2.722 ? . 3_555
H(79) H(46) 3.021 ? . 3_555
H(79) H(76) 2.046 ? . .
H(79) H(77) 2.418 ? . .
H(79) H(78) 1.551 ? . .
H(79) H(80) 1.551 ? . .
H(80) O(3) 2.394 ? . .
H(80) C(15) 3.426 ? . .
H(80) C(18) 3.207 ? . .
H(80) C(46) 3.568 ? . 3_555
H(80) C(58) 2.392 ? . .
H(80) C(59) 1.936 ? . .
H(80) H(20) 3.169 ? . .
H(80) H(21) 2.664 ? . .
H(80) H(45) 3.501 ? . 3_555
H(80) H(46) 3.181 ? . 3_555
H(80) H(76) 2.361 ? . .
H(80) H(77) 2.689 ? . .
H(80) H(78) 1.551 ? . .
H(80) H(79) 1.551 ? . .
H(81) F(15) 3.147 ? . 4_655
H(81) F(17) 2.881 ? . 4_655
H(81) O(4) 2.681 ? . .
H(81) O(5) 2.812 ? . .
H(81) C(8) 3.445 ? . .
H(81) C(9) 3.599 ? . .
H(81) C(12) 3.134 ? . .
H(81) C(62) 1.987 ? . .
H(81) C(63) 2.815 ? . .
H(81) H(9) 2.900 ? . .
H(81) H(13) 3.516 ? . .
H(81) H(14) 2.250 ? . .
H(81) H(52) 3.139 ? . 3_655
H(81) H(53) 3.313 ? . 3_655
H(81) H(82) 1.551 ? . .
H(81) H(83) 1.551 ? . .
H(82) F(16) 3.495 ? . 3_655
H(82) F(18) 3.187 ? . 3_655
H(82) O(4) 3.007 ? . .
H(82) O(5) 2.935 ? . .
H(82) C(27) 3.487 ? . 3_655
H(82) C(28) 3.196 ? . 3_655
H(82) C(29) 3.253 ? . 3_655
H(82) C(47) 3.358 ? . 3_655
H(82) C(62) 1.995 ? . .
H(82) C(63) 2.640 ? . .
H(82) H(14) 3.103 ? . .
H(82) H(31) 3.491 ? . 3_655
H(82) H(32) 3.557 ? . 3_655
H(82) H(52) 3.534 ? . 3_655
H(82) H(53) 2.593 ? . 3_655
H(82) H(81) 1.551 ? . .
H(82) H(83) 1.551 ? . .
H(83) F(15) 3.285 ? . 4_655
H(83) F(16) 2.808 ? . 3_655
H(83) F(18) 3.265 ? . 3_655
H(83) O(4) 2.338 ? . .
H(83) C(34) 3.526 ? . 4_655
H(83) C(35) 3.543 ? . 4_655
H(83) C(47) 3.527 ? . 3_655
H(83) C(62) 1.983 ? . .
H(83) C(63) 3.268 ? . .
H(83) H(14) 3.505 ? . .
H(83) H(28) 3.522 ? . 2_645
H(83) H(38) 2.861 ? . 4_655
H(83) H(39) 2.896 ? . 4_655
H(83) H(52) 3.141 ? . 3_655
H(83) H(53) 2.774 ? . 3_655
H(83) H(81) 1.551 ? . .
H(83) H(82) 1.551 ? . .
H(84) F(4) 3.574 ? . .
H(84) F(6) 3.265 ? . .
H(84) O(4) 2.796 ? . .
H(84) O(5) 2.507 ? . .
H(84) C(39) 3.059 ? . 4_655
H(84) C(40) 3.093 ? . 4_655
H(84) C(42) 2.816 ? . 4_655
H(84) C(62) 2.698 ? . .
H(84) C(63) 1.940 ? . .
H(84) H(3) 3.326 ? . 2_645
H(84) H(4) 3.429 ? . 2_645
H(84) H(45) 2.817 ? . 4_655
H(84) H(48) 2.138 ? . 4_655
H(84) H(49) 3.052 ? . 4_655
H(84) H(85) 1.551 ? . .
H(84) H(86) 1.551 ? . .
H(85) F(3) 3.258 ? . 2_645
H(85) F(5) 3.081 ? . 2_645
H(85) O(4) 3.162 ? . .
H(85) O(5) 2.856 ? . .
H(85) N(4) 3.541 ? . 2_645
H(85) C(5) 3.247 ? . 2_645
H(85) C(19) 3.282 ? . 2_645
H(85) C(20) 3.354 ? . 2_645
H(85) C(62) 2.822 ? . .
H(85) C(63) 1.909 ? . .
H(85) H(3) 3.519 ? . 2_645
H(85) H(4) 2.576 ? . 2_645
H(85) H(22) 3.572 ? . 2_645
H(85) H(48) 3.235 ? . 4_655
H(85) H(84) 1.551 ? . .
H(85) H(86) 1.551 ? . .
H(86) F(3) 2.965 ? . 2_645
H(86) F(4) 3.177 ? . .
H(86) F(5) 3.555 ? . 2_645
H(86) O(5) 2.124 ? . .
H(86) C(5) 3.586 ? . 2_645
H(86) C(62) 3.310 ? . .
H(86) C(63) 1.970 ? . .
H(86) H(3) 3.078 ? . 2_645
H(86) H(4) 2.932 ? . 2_645
H(86) H(15) 3.166 ? . .
H(86) H(16) 3.227 ? . .
H(86) H(34) 3.433 ? . 3_655
H(86) H(48) 3.224 ? . 4_655
H(86) H(84) 1.551 ? . .
H(86) H(85) 1.551 ? . .
H(87) F(20) 3.522 ? . 3_565
H(87) F(21) 3.037 ? . 3_565
H(87) F(24) 3.289 ? . 3_565
H(87) O(6) 2.822 ? . .
H(87) O(6) 3.082 ? . 3_675
H(87) C(15) 3.506 ? . 1_565
H(87) C(16) 3.239 ? . 1_565
H(87) C(18) 3.542 ? . 1_565
H(87) C(66) 2.008 ? . .
H(87) C(66) 3.034 ? . 3_675
H(87) H(17) 2.973 ? . 1_565
H(87) H(19) 2.990 ? . 1_565
H(87) H(33) 3.547 ? . 3_665
H(87) H(88) 1.551 ? . .
H(87) H(89) 1.551 ? . .
H(88) O(6) 3.057 ? . .
H(88) O(6) 2.317 ? . 3_675
H(88) C(30) 3.107 ? . 3_665
H(88) C(66) 1.998 ? . .
H(88) C(66) 2.549 ? . 3_675
H(88) H(19) 3.179 ? . 1_565
H(88) H(33) 2.355 ? . 3_665
H(88) H(35) 3.108 ? . 3_665
H(88) H(87) 1.551 ? . .
H(88) H(89) 1.552 ? . .
H(89) F(10) 3.031 ? . 3_665
H(89) F(11) 3.556 ? . 3_665
H(89) F(24) 3.152 ? . 3_565
H(89) O(6) 2.532 ? . .
H(89) O(6) 3.493 ? . 3_675
H(89) C(66) 2.034 ? . .
H(89) C(66) 3.201 ? . 3_675
H(89) H(10) 2.995 ? . 3_665
H(89) H(11) 3.259 ? . 3_665
H(89) H(70) 3.372 ? . .
H(89) H(87) 1.551 ? . .
H(89) H(88) 1.552 ? . .
